data_4348473
loop_
_publ_author_name
'Guillet, Jesse L.'
'Bhowmick, Indrani'
'Shores, Matthew P.'
'Daley, Christopher J. A.'
'Gembicky, Milan'
'Golen, James A.'
'Rheingold, Arnold L.'
'Doerrer, Linda H.'

_publ_section_title
;
 Thiocyanate-Ligated Heterobimetallic {PtM} Lantern Complexes Including a
 Ferromagnetically Coupled 1D Coordination Polymer.
;
_journal_issue 16
_journal_name_full 'Inorganic chemistry'
_journal_page_first 8099
_journal_page_last 8109
_journal_paper_doi 10.1021/acs.inorgchem.6b01182
_journal_volume 55
_journal_year 2016
_chemical_formula_moiety 'C9 H12 N O4 Pt S5 Zn, 0.67(C16 H32 Na O8), 0.33(C16 H31.51 Na O8), C3 H6 O'
_chemical_formula_sum 'C28 H49.83 N Na O13 Pt S5 Zn'
_chemical_formula_weight 1052.27
_space_group_crystal_system orthorhombic
_space_group_IT_number 33
_space_group_name_Hall 'P 2c -2n'
_space_group_name_H-M_alt 'P n a 21'
_atom_sites_solution_hydrogens geom
_atom_sites_solution_primary dual
_audit_creation_date 2016-02-19
_audit_creation_method
;
Olex2 1.2
(compiled 2016.02.19 svn.r3266 for OlexSys, GUI svn.r5155)
;
_cell_angle_alpha 90
_cell_angle_beta 90
_cell_angle_gamma 90
_cell_formula_units_Z 12
_cell_length_a 14.5504(12)
_cell_length_b 30.376(3)
_cell_length_c 27.770(2)
_cell_measurement_reflns_used 9573
_cell_measurement_temperature 148(2)
_cell_measurement_theta_max 25.68
_cell_measurement_theta_min 2.69
_cell_volume 12273.9(18)
_computing_cell_refinement 'Bruker SAINT'
_computing_data_collection 'Bruker APEX2'
_computing_data_reduction 'Bruker SAINT'
_computing_molecular_graphics 'Olex2 (Dolomanov et al., 2009)'
_computing_publication_material 'Olex2 (Dolomanov et al., 2009)'
_computing_structure_refinement 'XL (Sheldrick, 2008)'
_computing_structure_solution 'XM (Sheldrick, 2008)'
_diffrn_ambient_temperature 148.15
_diffrn_measured_fraction_theta_full 0.997
_diffrn_measured_fraction_theta_max 0.997
_diffrn_measurement_device_type 'Bruker APEX-I CCD'
_diffrn_measurement_method '\f and \w scans'
_diffrn_radiation_type MoK\a
_diffrn_radiation_wavelength 0.71073
_diffrn_reflns_av_R_equivalents 0.0325
_diffrn_reflns_av_unetI/netI 0.0250
_diffrn_reflns_Laue_measured_fraction_full 0.997
_diffrn_reflns_Laue_measured_fraction_max 0.997
_diffrn_reflns_limit_h_max 17
_diffrn_reflns_limit_h_min -17
_diffrn_reflns_limit_k_max 37
_diffrn_reflns_limit_k_min -37
_diffrn_reflns_limit_l_max 33
_diffrn_reflns_limit_l_min -33
_diffrn_reflns_number 126163
_diffrn_reflns_point_group_measured_fraction_full 0.998
_diffrn_reflns_point_group_measured_fraction_max 0.998
_diffrn_reflns_theta_full 25.693
_diffrn_reflns_theta_max 25.693
_diffrn_reflns_theta_min 2.982
_diffrn_standards_number 0
_exptl_absorpt_coefficient_mu 4.325
_exptl_absorpt_correction_T_max 0.0269
_exptl_absorpt_correction_T_min 0.0099
_exptl_absorpt_correction_type multi-scan
_exptl_absorpt_process_details
'SADABS-2012/1 (Bruker,2012) was used for absorption correction. wR2(int) was 0.0803 before and 0.0453 after correction. The Ratio of minimum to maximum transmission is 0.3680. The \l/2 correction factor is 0.0015.'
_exptl_crystal_colour colourless
_exptl_crystal_colour_primary colourless
_exptl_crystal_density_diffrn 1.708
_exptl_crystal_density_method 'not measured'
_exptl_crystal_description block
_exptl_crystal_F_000 6334
_exptl_crystal_size_max 0.24
_exptl_crystal_size_mid 0.24
_exptl_crystal_size_min 0.15
_refine_diff_density_max 0.917
_refine_diff_density_min -0.812
_refine_diff_density_rms 0.092
_refine_ls_abs_structure_details
;
 Refined as an inversion twin.
;
_refine_ls_abs_structure_Flack 0.500(9)
_refine_ls_extinction_method none
_refine_ls_goodness_of_fit_ref 1.056
_refine_ls_hydrogen_treatment constr
_refine_ls_matrix_type full
_refine_ls_number_parameters 1343
_refine_ls_number_reflns 23258
_refine_ls_number_restraints 91
_refine_ls_restrained_S_all 1.062
_refine_ls_R_factor_all 0.0395
_refine_ls_R_factor_gt 0.0325
_refine_ls_shift/su_max 0.130
_refine_ls_shift/su_mean 0.015
_refine_ls_structure_factor_coef Fsqd
_refine_ls_weighting_details 'w=1/[\s^2^(Fo^2^)+(0.0274P)^2^+27.3937P] where P=(Fo^2^+2Fc^2^)/3'
_refine_ls_weighting_scheme calc
_refine_ls_wR_factor_gt 0.0705
_refine_ls_wR_factor_ref 0.0741
_reflns_Friedel_coverage 0.957
_reflns_Friedel_fraction_full 0.998
_reflns_Friedel_fraction_max 0.998
_reflns_number_gt 20475
_reflns_number_total 23258
_reflns_threshold_expression 'I > 2\s(I)'
_cod_data_source_file ic6b01182_si_001.cif
_cod_data_source_block Compound_6_lhd401d
_cod_original_cell_volume 12273.6(18)
_cod_database_code 4348473
_shelx_space_group_comment
;
The symmetry employed for this shelxl refinement is uniquely defined
by the following loop, which should always be used as a source of
symmetry information in preference to the above space-group names.
They are only intended as comments.
;
_shelx_estimated_absorpt_t_max 0.563
_shelx_estimated_absorpt_t_min 0.423
_olex2_refinement_description
;
1. Twinned data refinement
 Scales: 0.500(9) 0.500(9)
2. Fixed Uiso
 At 1.2 times of:
  All C(H,H) groups
 At 1.5 times of:
  All C(H,H,H) groups
3. Restrained distances
 O29-C60 = O29-C67 = O30-C61 = O30-C62 = O31-C63 = O31-C64 = O32-C65 = O32-C66
 1.45 with sigma of 0.001
 O29'-C60' = O29'-C67' = O30'-C61' = O30'-C62' = O31'-C63' = O31'-C64'
 1.45 with sigma of 0.001
 O32'-C65' = O32'-C66'
 1.45 with sigma of 0.001
 C60-C61 = C62-C63 = C64-C65 = C66-C67
 1.52 with sigma of 0.001
 C60'-C61' = C62'-C63' = C64'-C65' = C66'-C67'
 1.52 with sigma of 0.001
 O33-C68 = O33-C75 = O34-C69 = O34-C70 = O35-C72 = O35-C71
 1.45 with sigma of 0.001
 O36-C73 = O36-C74
 1.45 with sigma of 0.01
 O33'-C68' = O33'-C75' = O34'-C70' = O34'-C69' = O35'-C72'
 1.45 with sigma of 0.001
 O35'-C72' = O36'-C74' = O36'-C73'
 1.45 with sigma of 0.001
 C68-C69 = C70-C71 = C72-C73 = C74-C75
 1.52 with sigma of 0.001
 C68'-C69' = C70'-C71' = C72'-C73' = C74'-C75'
 1.52 with sigma of 0.001
 Na3-C70'
 2.85 with sigma of 0.01
 C74'-O33' = C70'-O35'
 2 with sigma of 0.01
 C69'-O33'
 2.1 with sigma of 0.02
 S8-C16 = S9-C14 = S6-C10 = S7-C12
 1.75 with sigma of 0.02
 S8'-C16 = S9'-C14 = S6'-C10 = S7'-C12
 1.75 with sigma of 0.02
 S8-Pt2 = S9-Pt2 = S6-Pt2 = S7-Pt2 = S8'-Pt2 = S9'-Pt2 = S6'-Pt2 = S7'-Pt2
 2.3 with sigma of 0.02
 Zn2-O5 = Zn2-O5' = Zn2-O6 = Zn2-O6' = Zn2-O7 = Zn2-O7' = Zn2-O8 = Zn2-O8'
 2.08 with sigma of 0.02
 O5-C10 = O5'-C10 = O6-C12 = O6'-C12 = O7-C14 = O7'-C14 = O8-C16 = O8'-C16
 1.26 with sigma of 0.02
4. Uiso/Uaniso restraints and constraints
Uanis(C46) \\sim Ueq: with sigma of 0.005 and sigma for terminal atoms of 0.01
Uanis(O29) = Uanis(O29') = Uanis(O30) = Uanis(O30') = Uanis(O31) = Uanis(O31')
= Uanis(O32) = Uanis(O32')
Uanis(O33) = Uanis(O33') = Uanis(O34) = Uanis(O34') = Uanis(O35) = Uanis(O35')
= Uanis(O36) = Uanis(O36')
Uanis(C60) = Uanis(C60') = Uanis(C61) = Uanis(C61') = Uanis(C62) = Uanis(C62')
= Uanis(C63) = Uanis(C63') = Uanis(C64) = Uanis(C64') = Uanis(C65) =
Uanis(C65') = Uanis(C66) = Uanis(C66')
Uanis(C68) = Uanis(C68') = Uanis(C69) = Uanis(C69') = Uanis(C70) = Uanis(C70')
= Uanis(C71) = Uanis(C71') = Uanis(C72) = Uanis(C72') = Uanis(C73) =
Uanis(C73') = Uanis(C74) = Uanis(C74')
Uanis(C75) = Uanis(C75') = Uanis(C67) = Uanis(C67') = Uanis(C44) = Uanis(C45)
Uanis(O5) = Uanis(O5') = Uanis(O6) = Uanis(O6') = Uanis(O7) = Uanis(O7') =
Uanis(O8) = Uanis(O8')
5. Others
 Sof(O29')=Sof(O30')=Sof(O31')=Sof(O32')=Sof(O33')=Sof(O34')=Sof(O35')=
 Sof(O36')=Sof(C60')=Sof(H60C)=Sof(H60D)=Sof(C61')=Sof(H61C)=Sof(H61D)=
 Sof(C62')=Sof(C63')=Sof(H63C)=Sof(H63D)=Sof(C64')=Sof(H64C)=Sof(H64D)=
 Sof(C65')=Sof(H65C)=Sof(H65D)=Sof(C66')=Sof(H66C)=Sof(H66D)=Sof(C67')=
 Sof(H67C)=Sof(H67D)=Sof(C68')=Sof(H68C)=Sof(H68D)=Sof(C69')=Sof(H69C)=
 Sof(H69D)=Sof(C70')=Sof(H70C)=Sof(H70D)=Sof(C71')=Sof(H71C)=Sof(H71D)=
 Sof(C72')=Sof(H72C)=Sof(H72D)=Sof(C73')=Sof(H73C)=Sof(H73D)=Sof(C74')=
 Sof(H74C)=Sof(H74D)=Sof(C75')=Sof(H75C)=Sof(H75D)=1-FVAR(1)
 Sof(O29)=Sof(O30)=Sof(O31)=Sof(O32)=Sof(O33)=Sof(O34)=Sof(O35)=Sof(O36)=
 Sof(C60)=Sof(H60A)=Sof(H60B)=Sof(C61)=Sof(H61A)=Sof(H61B)=Sof(C62)=Sof(H62A)=
 Sof(H62B)=Sof(C63)=Sof(H63A)=Sof(H63B)=Sof(C64)=Sof(H64A)=Sof(H64B)=Sof(C65)=
 Sof(H65A)=Sof(H65B)=Sof(C66)=Sof(H66A)=Sof(H66B)=Sof(C67)=Sof(H67A)=Sof(H67B)=
 Sof(C68)=Sof(H68A)=Sof(H68B)=Sof(C69)=Sof(H69A)=Sof(H69B)=Sof(C70)=Sof(H70A)=
 Sof(H70B)=Sof(C71)=Sof(H71A)=Sof(H71B)=Sof(C72)=Sof(H72A)=Sof(H72B)=Sof(C73)=
 Sof(H73A)=Sof(H73B)=Sof(C74)=Sof(H74A)=Sof(H74B)=Sof(C75)=Sof(H75A)=Sof(H75B)=
 FVAR(1)
 Sof(S6')=Sof(S7')=Sof(S8')=Sof(S9')=1-FVAR(2)
 Sof(S6)=Sof(S7)=Sof(S8)=Sof(S9)=FVAR(2)
 Sof(O5')=Sof(O6')=Sof(O7')=Sof(O8')=1-FVAR(3)
 Sof(O5)=Sof(O6)=Sof(O7)=Sof(O8)=FVAR(3)
6.a Secondary CH2 refined with riding coordinates:
 C44(H44A,H44B), C45(H45A,H45B), C46(H46A,H46B), C47(H47A,H47B), C48(H48A,
 H48B), C49(H49A,H49B), C50(H50A,H50B), C51(H51A,H51B), C52(H52A,H52B),
 C53(H53A,H53B), C54(H54A,H54B), C55(H55A,H55B), C56(H56A,H56B), C57(H57A,H57B),
  C58(H58A,H58B), C59(H59A,H59B), C28(H28A,H28B), C29(H29A,H29B), C30(H30A,
 H30B), C31(H31A,H31B), C32(H32A,H32B), C33(H33A,H33B), C34(H34A,H34B),
 C35(H35A,H35B), C36(H36A,H36B), C37(H37A,H37B), C38(H38A,H38B), C39(H39A,H39B),
  C40(H40A,H40B), C41(H41A,H41B), C42(H42A,H42B), C43(H43A,H43B), C60(H60A,
 H60B), C61(H61A,H61B), C62(H62A,H62B), C63(H63A,H63B), C64(H64A,H64B),
 C65(H65A,H65B), C66(H66A,H66B), C67(H67A,H67B), C68(H68A,H68B), C69(H69A,H69B),
  C70(H70A,H70B), C71(H71A,H71B), C72(H72A,H72B), C73(H73A,H73B), C74(H74A,
 H74B), C75(H75A,H75B), C60'(H60C,H60D), C61'(H61C,H61D), C63'(H63C,H63D),
 C64'(H64C,H64D), C65'(H65C,H65D), C66'(H66C,H66D), C67'(H67C,H67D), C68'(H68C,
 H68D), C69'(H69C,H69D), C70'(H70C,H70D), C71'(H71C,H71D), C72'(H72C,H72D),
 C73'(H73C,H73D), C74'(H74C,H74D), C75'(H75C,H75D)
6.b Me refined with riding coordinates:
 C86(H86A,H86B,H86C), C80(H80A,H80B,H80C), C83(H83A,H83B,H83C), C85(H85A,H85B,
 H85C), C88(H88A,H88B,H88C), C82(H82A,H82B,H82C)
6.c Idealised Me refined as rotating group:
 C2(H2A,H2B,H2C), C4(H4A,H4B,H4C), C6(H6A,H6B,H6C), C8(H8A,H8B,H8C), C11(H11A,
 H11B,H11C), C13(H13A,H13B,H13C), C15(H15A,H15B,H15C), C17(H17A,H17B,H17C),
 C20(H20A,H20B,H20C), C22(H22A,H22B,H22C), C24(H24A,H24B,H24C), C26(H26A,H26B,
 H26C)
;
_shelx_shelxl_version_number 2014/7
_olex2_submission_special_instructions 'No special instructions were received'

loop_
_space_group_symop_operation_xyz
'x, y, z'
'-x, -y, z+1/2'
'x+1/2, -y+1/2, z'
'-x+1/2, y+1/2, z+1/2'

loop_
_atom_site_label
_atom_site_type_symbol
_atom_site_fract_x
_atom_site_fract_y
_atom_site_fract_z
_atom_site_U_iso_or_equiv
_atom_site_adp_type
_atom_site_occupancy
_atom_site_site_symmetry_order
_atom_site_calc_flag
_atom_site_refinement_flags_posn
_atom_site_refinement_flags_adp
_atom_site_refinement_flags_occupancy
_atom_site_disorder_assembly
_atom_site_disorder_group
Pt1 Pt 0.57483(4) 0.95858(2) 0.02888(7) 0.04058(19) Uani 1 1 d . . . . .
Pt2 Pt 1.63017(2) 1.55524(2) 0.26484(8) 0.03828(7) Uani 1 1 d D . . . .
Pt3 Pt 1.42530(4) 1.04145(2) 0.00097(7) 0.04018(19) Uani 1 1 d . . . . .
Zn1 Zn 0.68085(13) 0.89316(6) 0.06448(10) 0.0323(4) Uani 1 1 d . . . . .
Zn2 Zn 1.48730(5) 1.49751(2) 0.26515(12) 0.03359(16) Uani 1 1 d D . . . .
Zn3 Zn 1.31909(13) 1.10711(6) -0.03444(10) 0.0331(4) Uani 1 1 d . . . . .
S1 S 0.7043(3) 0.99256(15) -0.0029(2) 0.0543(13) Uani 1 1 d . . . . .
S2 S 0.5957(4) 0.99638(16) 0.1003(2) 0.0515(13) Uani 1 1 d . . . . .
S3 S 0.4456(3) 0.92417(14) 0.05954(18) 0.0388(10) Uani 1 1 d . . . . .
S4 S 0.5570(4) 0.9188(2) -0.0426(2) 0.0550(14) Uani 1 1 d . . . . .
S5 S 0.8723(4) 0.77647(17) 0.12261(19) 0.0467(12) Uani 1 1 d . . . . .
S6 S 1.6856(6) 1.5218(3) 0.1910(3) 0.036(3) Uani 0.478(16) 1 d D . P A 3
S7 S 1.7186(5) 1.5090(3) 0.3082(4) 0.043(3) Uani 0.478(16) 1 d D . P A 3
S8 S 1.5390(8) 1.6031(4) 0.2169(5) 0.044(3) Uani 0.478(16) 1 d D . P A 3
S9 S 1.5754(6) 1.5878(4) 0.3323(4) 0.041(3) Uani 0.478(16) 1 d D . P A 3
S6' S 1.7173(6) 1.5072(3) 0.2227(3) 0.043(3) Uani 0.522(16) 1 d D . P A 4
S7' S 1.6850(7) 1.5220(3) 0.3383(3) 0.047(3) Uani 0.522(16) 1 d D . P A 4
S8' S 1.5690(8) 1.5917(4) 0.2036(4) 0.044(3) Uani 0.522(16) 1 d D . P A 4
S9' S 1.5487(9) 1.6025(3) 0.3189(4) 0.044(3) Uani 0.522(16) 1 d D . P A 4
S10 S 1.21653(12) 1.40738(6) 0.2644(3) 0.0453(4) Uani 1 1 d . . . . .
S11 S 1.5545(3) 1.07631(17) -0.0301(2) 0.0475(12) Uani 1 1 d . . . . .
S12 S 1.4431(3) 1.08085(17) 0.07263(18) 0.0453(11) Uani 1 1 d . . . . .
S13 S 1.2967(3) 1.00711(17) 0.0340(2) 0.0568(14) Uani 1 1 d . . . . .
S14 S 1.4024(4) 1.00311(15) -0.0709(2) 0.0491(12) Uani 1 1 d . . . . .
S15 S 1.1270(4) 1.22384(17) -0.0917(2) 0.0474(12) Uani 1 1 d . . . . .
O1 O 0.7912(8) 0.9383(4) 0.0527(5) 0.045(3) Uani 1 1 d . . . . .
O2 O 0.6622(8) 0.9214(4) 0.1338(5) 0.052(3) Uani 1 1 d . . . . .
O3 O 0.5603(7) 0.8559(3) 0.0663(4) 0.034(3) Uani 1 1 d . . . . .
O4 O 0.6954(8) 0.8723(4) -0.0090(3) 0.042(3) Uani 1 1 d . . . . .
O5 O 1.5528(11) 1.4733(6) 0.2056(6) 0.0342(9) Uani 0.503(8) 1 d D . P A 5
O6 O 1.5591(12) 1.4695(7) 0.3219(7) 0.0342(9) Uani 0.503(8) 1 d D . P A 5
O7 O 1.4267(11) 1.5477(5) 0.3014(5) 0.0342(9) Uani 0.503(8) 1 d D . P A 5
O8 O 1.4215(12) 1.5432(5) 0.2204(6) 0.0342(9) Uani 0.503(8) 1 d D . P A 5
O5' O 1.5760(12) 1.4591(7) 0.2212(7) 0.0342(9) Uani 0.497(8) 1 d D . P A 6
O6' O 1.5722(13) 1.4573(7) 0.3113(7) 0.0342(9) Uani 0.497(8) 1 d D . P A 6
O7' O 1.4402(14) 1.5322(6) 0.3264(7) 0.0342(9) Uani 0.497(8) 1 d D . P A 6
O8' O 1.4446(14) 1.5313(6) 0.2008(6) 0.0342(9) Uani 0.497(8) 1 d D . P A 6
O9 O 1.4412(8) 1.1428(4) -0.0364(4) 0.042(3) Uani 1 1 d . . . . .
O10 O 1.3030(7) 1.1253(3) 0.0364(4) 0.042(3) Uani 1 1 d . . . . .
O11 O 1.2114(8) 1.0623(3) -0.0263(4) 0.035(3) Uani 1 1 d . . . . .
O12 O 1.3377(8) 1.0797(3) -0.1007(3) 0.029(2) Uani 1 1 d . . . . .
N1 N 0.7594(8) 0.8435(4) 0.0877(4) 0.028(3) Uani 1 1 d . . . . .
N2 N 1.3778(4) 1.45715(18) 0.2633(7) 0.0420(17) Uani 1 1 d . . . . .
N3 N 1.2374(10) 1.1562(4) -0.0572(6) 0.047(4) Uani 1 1 d . . . . .
C1 C 0.7913(10) 0.9699(5) 0.0265(7) 0.049(5) Uani 1 1 d . . . . .
C2 C 0.8860(10) 0.9903(6) 0.0150(8) 0.056(5) Uani 1 1 d . . . . .
H2A H 0.9285 0.9843 0.0416 0.084 Uiso 1 1 calc GR . . . .
H2B H 0.8794 1.0221 0.0108 0.084 Uiso 1 1 calc GR . . . .
H2C H 0.9102 0.9773 -0.0147 0.084 Uiso 1 1 calc GR . . . .
C3 C 0.6448(11) 0.9607(4) 0.1403(6) 0.034(4) Uani 1 1 d . . . . .
C4 C 0.6710(16) 0.9791(7) 0.1876(6) 0.057(5) Uani 1 1 d . . . . .
H4A H 0.7376 0.9764 0.1919 0.085 Uiso 1 1 calc GR . . . .
H4B H 0.6394 0.9628 0.2132 0.085 Uiso 1 1 calc GR . . . .
H4C H 0.6534 1.0102 0.1891 0.085 Uiso 1 1 calc GR . . . .
C5 C 0.4775(11) 0.8714(6) 0.0684(6) 0.035(4) Uani 1 1 d . . . . .
C6 C 0.4043(12) 0.8384(5) 0.0746(5) 0.032(3) Uani 1 1 d . . . . .
H6A H 0.4217 0.8177 0.1001 0.049 Uiso 1 1 calc GR . . . .
H6B H 0.3956 0.8223 0.0444 0.049 Uiso 1 1 calc GR . . . .
H6C H 0.3469 0.8532 0.0835 0.049 Uiso 1 1 calc GR . . . .
C7 C 0.6435(12) 0.8814(5) -0.0435(6) 0.042(4) Uani 1 1 d . . . . .
C8 C 0.6482(12) 0.8489(7) -0.0836(6) 0.046(4) Uani 1 1 d . . . . .
H8A H 0.7025 0.8549 -0.1034 0.069 Uiso 1 1 calc GR . . . .
H8B H 0.5928 0.8513 -0.1035 0.069 Uiso 1 1 calc GR . . . .
H8C H 0.6525 0.8191 -0.0703 0.069 Uiso 1 1 calc GR . . . .
C9 C 0.8081(11) 0.8161(6) 0.1006(6) 0.043(4) Uani 1 1 d . . . . .
C10 C 1.6370(9) 1.4716(4) 0.1925(5) 0.031(3) Uani 1 1 d D . . . .
C11 C 1.6773(16) 1.4400(7) 0.1543(7) 0.058(5) Uani 1 1 d . . . . .
H11A H 1.6271 1.4268 0.1357 0.087 Uiso 1 1 calc GR . . . .
H11B H 1.7124 1.4167 0.1704 0.087 Uiso 1 1 calc GR . . . .
H11C H 1.7179 1.4564 0.1326 0.087 Uiso 1 1 calc GR . . . .
C12 C 1.6377(10) 1.4733(5) 0.3348(6) 0.056(5) Uani 1 1 d D . . . .
C13 C 1.6696(14) 1.4439(7) 0.3736(7) 0.055(5) Uani 1 1 d . . . . .
H13A H 1.6258 1.4197 0.3777 0.082 Uiso 1 1 calc GR . . . .
H13B H 1.6742 1.4606 0.4038 0.082 Uiso 1 1 calc GR . . . .
H13C H 1.7301 1.4320 0.3652 0.082 Uiso 1 1 calc GR . . . .
C14 C 1.4591(9) 1.5728(5) 0.3342(6) 0.050(5) Uani 1 1 d D . . . .
C15 C 1.3941(14) 1.5959(6) 0.3680(6) 0.054(5) Uani 1 1 d . . . . .
H15A H 1.3307 1.5913 0.3572 0.081 Uiso 1 1 calc GR . . . .
H15B H 1.4077 1.6275 0.3683 0.081 Uiso 1 1 calc GR . . . .
H15C H 1.4015 1.5840 0.4006 0.081 Uiso 1 1 calc GR . . . .
C16 C 1.4552(9) 1.5725(5) 0.1952(5) 0.036(4) Uani 1 1 d D . . . .
C17 C 1.3942(12) 1.5958(7) 0.1612(7) 0.062(6) Uani 1 1 d . . . . .
H17A H 1.3412 1.6077 0.1786 0.093 Uiso 1 1 calc GR . . . .
H17B H 1.3727 1.5751 0.1365 0.093 Uiso 1 1 calc GR . . . .
H17C H 1.4280 1.6199 0.1458 0.093 Uiso 1 1 calc GR . . . .
C18 C 1.3105(5) 1.4374(2) 0.2682(7) 0.0311(19) Uani 1 1 d . . . . .
C19 C 1.5197(11) 1.1309(6) -0.0367(5) 0.034(4) Uani 1 1 d . . . . .
C20 C 1.5995(13) 1.1628(7) -0.0486(7) 0.053(5) Uani 1 1 d . . . . .
H20A H 1.5927 1.1898 -0.0296 0.079 Uiso 1 1 calc GR . . . .
H20B H 1.5982 1.1700 -0.0829 0.079 Uiso 1 1 calc GR . . . .
H20C H 1.6582 1.1487 -0.0407 0.079 Uiso 1 1 calc GR . . . .
C21 C 1.3584(11) 1.1206(6) 0.0694(6) 0.041(4) Uani 1 1 d . . . . .
C22 C 1.3472(15) 1.1462(6) 0.1179(6) 0.055(5) Uani 1 1 d . . . . .
H22A H 1.2821 1.1529 0.1232 0.082 Uiso 1 1 calc GR . . . .
H22B H 1.3823 1.1737 0.1164 0.082 Uiso 1 1 calc GR . . . .
H22C H 1.3702 1.1281 0.1445 0.082 Uiso 1 1 calc GR . . . .
C23 C 1.2023(11) 1.0314(5) 0.0048(5) 0.044(4) Uani 1 1 d . . . . .
C24 C 1.1108(13) 1.0143(6) 0.0158(7) 0.054(5) Uani 1 1 d . . . . .
H24A H 1.0839 1.0014 -0.0133 0.081 Uiso 1 1 calc GR . . . .
H24B H 1.0716 1.0383 0.0273 0.081 Uiso 1 1 calc GR . . . .
H24C H 1.1155 0.9916 0.0408 0.081 Uiso 1 1 calc GR . . . .
C25 C 1.3557(12) 1.0408(7) -0.1099(7) 0.054(5) Uani 1 1 d . . . . .
C26 C 1.3339(15) 1.0227(7) -0.1601(8) 0.063(6) Uani 1 1 d . . . . .
H26A H 1.3579 1.0429 -0.1845 0.095 Uiso 1 1 calc GR . . . .
H26B H 1.2672 1.0199 -0.1638 0.095 Uiso 1 1 calc GR . . . .
H26C H 1.3627 0.9937 -0.1639 0.095 Uiso 1 1 calc GR . . . .
C27 C 1.1942(10) 1.1843(4) -0.0728(5) 0.025(3) Uani 1 1 d . . . . .
Na2 Na 1.3840(4) 1.3318(2) 0.0776(2) 0.0353(15) Uani 1 1 d . . . . .
O21 O 1.3292(8) 1.3365(4) -0.0083(4) 0.047(3) Uani 1 1 d . . . . .
O22 O 1.3748(8) 1.2567(4) 0.0427(5) 0.050(3) Uani 1 1 d . . . . .
O23 O 1.5375(8) 1.2951(4) 0.0794(4) 0.039(3) Uani 1 1 d . . . . .
O24 O 1.4904(9) 1.3743(4) 0.0268(4) 0.046(3) Uani 1 1 d . . . . .
O25 O 1.2228(7) 1.3127(3) 0.1025(3) 0.036(3) Uani 1 1 d . . . . .
O26 O 1.3812(8) 1.2964(4) 0.1594(4) 0.042(3) Uani 1 1 d . . . . .
O27 O 1.4496(8) 1.3812(4) 0.1405(3) 0.036(3) Uani 1 1 d . . . . .
O28 O 1.2883(7) 1.3973(4) 0.0849(3) 0.033(3) Uani 1 1 d . . . . .
C44 C 1.3415(11) 1.2966(5) -0.0350(6) 0.0372(15) Uani 1 1 d . . . . .
H44A H 1.4066 1.2933 -0.0447 0.045 Uiso 1 1 calc R . . . .
H44B H 1.3031 1.2971 -0.0644 0.045 Uiso 1 1 calc R . . . .
C45 C 1.3131(10) 1.2586(5) -0.0028(5) 0.0372(15) Uani 1 1 d . . . . .
H45A H 1.3183 1.2306 -0.0208 0.045 Uiso 1 1 calc R . . . .
H45B H 1.2481 1.2623 0.0070 0.045 Uiso 1 1 calc R . . . .
C46 C 1.4656(13) 1.2382(6) 0.0370(7) 0.052(4) Uani 1 1 d . U . . .
H46A H 1.4604 1.2057 0.0374 0.062 Uiso 1 1 calc R . . . .
H46B H 1.4896 1.2468 0.0050 0.062 Uiso 1 1 calc R . . . .
C47 C 1.5287(11) 1.2506(5) 0.0715(7) 0.055(5) Uani 1 1 d . . . . .
H47A H 1.5116 1.2364 0.1023 0.066 Uiso 1 1 calc R . . . .
H47B H 1.5896 1.2389 0.0620 0.066 Uiso 1 1 calc R . . . .
C48 C 1.6000(13) 1.3147(7) 0.0425(6) 0.050(5) Uani 1 1 d . . . . .
H48A H 1.6649 1.3077 0.0501 0.060 Uiso 1 1 calc R . . . .
H48B H 1.5854 1.3030 0.0102 0.060 Uiso 1 1 calc R . . . .
C49 C 1.5852(10) 1.3610(6) 0.0441(5) 0.058(6) Uani 1 1 d . . . . .
H49A H 1.6320 1.3758 0.0239 0.069 Uiso 1 1 calc R . . . .
H49B H 1.5935 1.3714 0.0776 0.069 Uiso 1 1 calc R . . . .
C50 C 1.4775(10) 1.3743(7) -0.0191(7) 0.046(4) Uani 1 1 d . . . . .
H50A H 1.5065 1.3480 -0.0335 0.055 Uiso 1 1 calc R . . . .
H50B H 1.5060 1.4008 -0.0335 0.055 Uiso 1 1 calc R . . . .
C51 C 1.3702(10) 1.3741(5) -0.0297(6) 0.043(4) Uani 1 1 d . . . . .
H51A H 1.3418 1.4012 -0.0165 0.051 Uiso 1 1 calc R . . . .
H51B H 1.3596 1.3737 -0.0649 0.051 Uiso 1 1 calc R . . . .
C52 C 1.2281(12) 1.2785(7) 0.1371(7) 0.051(5) Uani 1 1 d . . . . .
H52A H 1.2527 1.2515 0.1219 0.061 Uiso 1 1 calc R . . . .
H52B H 1.1660 1.2719 0.1497 0.061 Uiso 1 1 calc R . . . .
C53 C 1.2902(12) 1.2925(7) 0.1780(6) 0.053(5) Uani 1 1 d . . . . .
H53A H 1.2696 1.3211 0.1912 0.064 Uiso 1 1 calc R . . . .
H53B H 1.2885 1.2704 0.2041 0.064 Uiso 1 1 calc R . . . .
C54 C 1.4496(12) 1.3163(5) 0.1893(6) 0.046(4) Uani 1 1 d . . . . .
H54A H 1.5118 1.3078 0.1781 0.055 Uiso 1 1 calc R . . . .
H54B H 1.4423 1.3062 0.2230 0.055 Uiso 1 1 calc R . . . .
C55 C 1.4378(12) 1.3677(6) 0.1863(6) 0.043(4) Uani 1 1 d . . . . .
H55A H 1.3756 1.3760 0.1976 0.051 Uiso 1 1 calc R . . . .
H55B H 1.4835 1.3822 0.2074 0.051 Uiso 1 1 calc R . . . .
C56 C 1.4120(12) 1.4265(5) 0.1302(6) 0.035(4) Uani 1 1 d . . . . .
H56A H 1.4318 1.4472 0.1556 0.042 Uiso 1 1 calc R . . . .
H56B H 1.4357 1.4372 0.0989 0.042 Uiso 1 1 calc R . . . .
C57 C 1.3130(11) 1.4242(5) 0.1288(5) 0.035(3) Uani 1 1 d . . . . .
H57A H 1.2864 1.4541 0.1263 0.042 Uiso 1 1 calc R . . . .
H57B H 1.2891 1.4100 0.1583 0.042 Uiso 1 1 calc R . . . .
C58 C 1.1969(12) 1.3871(5) 0.0806(6) 0.042(4) Uani 1 1 d . . . . .
H58A H 1.1842 1.3776 0.0471 0.051 Uiso 1 1 calc R . . . .
H58B H 1.1599 1.4138 0.0871 0.051 Uiso 1 1 calc R . . . .
C59 C 1.1681(12) 1.3512(5) 0.1146(7) 0.046(5) Uani 1 1 d . . . . .
H59A H 1.1795 1.3602 0.1484 0.055 Uiso 1 1 calc R . . . .
H59B H 1.1018 1.3447 0.1108 0.055 Uiso 1 1 calc R . . . .
Na3 Na 1.52838(17) 1.16986(8) -0.2344(3) 0.0397(6) Uani 1 1 d D . . . .
Na1 Na 1.1183(4) 0.8314(2) -0.0485(2) 0.0343(15) Uani 1 1 d . . . . .
O13 O 0.9631(9) 0.7971(4) -0.0464(4) 0.041(3) Uani 1 1 d . . . . .
O14 O 1.1245(6) 0.7586(4) -0.0109(4) 0.031(2) Uani 1 1 d . . . . .
O15 O 1.1718(8) 0.8348(4) 0.0362(4) 0.043(3) Uani 1 1 d . . . . .
O16 O 1.0125(8) 0.8746(4) -0.0011(4) 0.038(3) Uani 1 1 d . . . . .
O17 O 1.0509(8) 0.8826(4) -0.1097(4) 0.042(3) Uani 1 1 d . . . . .
O18 O 1.1183(7) 0.7964(4) -0.1254(4) 0.038(3) Uani 1 1 d . . . . .
O19 O 1.2770(7) 0.8127(4) -0.0737(4) 0.049(3) Uani 1 1 d . . . . .
O20 O 1.2065(8) 0.8979(4) -0.0561(4) 0.049(3) Uani 1 1 d . . . . .
C28 C 0.9807(11) 0.7484(5) -0.0433(5) 0.042(4) Uani 1 1 d . . . . .
H28A H 1.0114 0.7383 -0.0731 0.051 Uiso 1 1 calc R . . . .
H28B H 0.9214 0.7326 -0.0404 0.051 Uiso 1 1 calc R . . . .
C29 C 1.0417(10) 0.7375(5) 0.0006(5) 0.035(3) Uani 1 1 d . . . . .
H29A H 1.0150 0.7494 0.0307 0.042 Uiso 1 1 calc R . . . .
H29B H 1.0505 0.7054 0.0040 0.042 Uiso 1 1 calc R . . . .
C30 C 1.1806(14) 0.7592(7) 0.0259(6) 0.066(4) Uani 1 1 d . . . . .
H30A H 1.2443 0.7615 0.0137 0.079 Uiso 1 1 calc R . . . .
H30B H 1.1752 0.7308 0.0431 0.079 Uiso 1 1 calc R . . . .
C31 C 1.1654(14) 0.7946(7) 0.0604(7) 0.074(5) Uani 1 1 d . . . . .
H31A H 1.1039 0.7916 0.0752 0.089 Uiso 1 1 calc R . . . .
H31B H 1.2121 0.7932 0.0863 0.089 Uiso 1 1 calc R . . . .
C32 C 1.1256(15) 0.8733(8) 0.0586(6) 0.073(7) Uani 1 1 d . . . . .
H32A H 1.1390 0.8731 0.0935 0.087 Uiso 1 1 calc R . . . .
H32B H 1.1527 0.9005 0.0449 0.087 Uiso 1 1 calc R . . . .
C33 C 1.0321(15) 0.8749(7) 0.0524(6) 0.060(6) Uani 1 1 d . . . . .
H33A H 1.0070 0.9020 0.0672 0.072 Uiso 1 1 calc R . . . .
H33B H 1.0028 0.8492 0.0680 0.072 Uiso 1 1 calc R . . . .
C34 C 0.9211(10) 0.8640(4) -0.0113(7) 0.054(5) Uani 1 1 d . . . . .
H34A H 0.9032 0.8784 -0.0419 0.065 Uiso 1 1 calc R . . . .
H34B H 0.8814 0.8759 0.0145 0.065 Uiso 1 1 calc R . . . .
C35 C 0.9037(11) 0.8149(6) -0.0158(6) 0.045(4) Uani 1 1 d . . . . .
H35A H 0.9102 0.8008 0.0162 0.054 Uiso 1 1 calc R . . . .
H35B H 0.8402 0.8098 -0.0273 0.054 Uiso 1 1 calc R . . . .
C36 C 1.0646(12) 0.8665(6) -0.1600(6) 0.043(4) Uani 1 1 d . . . . .
H36A H 1.0184 0.8794 -0.1820 0.051 Uiso 1 1 calc R . . . .
H36B H 1.1268 0.8741 -0.1718 0.051 Uiso 1 1 calc R . . . .
C37 C 1.0530(12) 0.8185(6) -0.1565(5) 0.045(4) Uani 1 1 d . . . . .
H37A H 0.9902 0.8123 -0.1445 0.053 Uiso 1 1 calc R . . . .
H37B H 1.0580 0.8058 -0.1892 0.053 Uiso 1 1 calc R . . . .
C38 C 1.2039(11) 0.7899(5) -0.1510(6) 0.041(4) Uani 1 1 d . . . . .
H38A H 1.2207 0.8166 -0.1694 0.049 Uiso 1 1 calc R . . . .
H38B H 1.1991 0.7647 -0.1735 0.049 Uiso 1 1 calc R . . . .
C39 C 1.2744(12) 0.7805(5) -0.1119(6) 0.039(4) Uani 1 1 d . . . . .
H39A H 1.2612 0.7513 -0.0977 0.046 Uiso 1 1 calc R . . . .
H39B H 1.3360 0.7790 -0.1270 0.046 Uiso 1 1 calc R . . . .
C40 C 1.3295(12) 0.8496(7) -0.0860(6) 0.048(5) Uani 1 1 d . . . . .
H40A H 1.3166 0.8582 -0.1198 0.057 Uiso 1 1 calc R . . . .
H40B H 1.3957 0.8427 -0.0832 0.057 Uiso 1 1 calc R . . . .
C41 C 1.3051(11) 0.8871(6) -0.0525(6) 0.050(5) Uani 1 1 d . . . . .
H41A H 1.3199 0.8786 -0.0189 0.060 Uiso 1 1 calc R . . . .
H41B H 1.3422 0.9133 -0.0608 0.060 Uiso 1 1 calc R . . . .
C42 C 1.1883(11) 0.9284(6) -0.0903(5) 0.038(3) Uani 1 1 d . . . . .
H42A H 1.2261 0.9229 -0.1194 0.045 Uiso 1 1 calc R . . . .
H42B H 1.2022 0.9583 -0.0782 0.045 Uiso 1 1 calc R . . . .
C43 C 1.0801(12) 0.9240(7) -0.1029(7) 0.050(5) Uani 1 1 d . . . . .
H43A H 1.0442 0.9372 -0.0763 0.060 Uiso 1 1 calc R . . . .
H43B H 1.0673 0.9412 -0.1324 0.060 Uiso 1 1 calc R . . . .
O29 O 1.5818(6) 1.1248(3) -0.1677(5) 0.0391(9) Uani 0.755(7) 1 d D . P B 1
O30 O 1.6993(7) 1.1859(4) -0.2165(3) 0.0391(9) Uani 0.755(7) 1 d D . P B 1
O31 O 1.6362(6) 1.1513(3) -0.3054(5) 0.0391(9) Uani 0.755(7) 1 d D . P B 1
O32 O 1.5183(7) 1.0919(3) -0.2549(3) 0.0391(9) Uani 0.755(7) 1 d D . P B 1
O33 O 1.3750(6) 1.1525(3) -0.2045(3) 0.0423(10) Uani 0.755(7) 1 d D . P B 1
O34 O 1.4123(6) 1.1750(3) -0.2980(3) 0.0423(10) Uani 0.755(7) 1 d D . P B 1
O35 O 1.5203(7) 1.2431(3) -0.2678(3) 0.0423(10) Uani 0.755(7) 1 d D . P B 1
O36 O 1.4807(6) 1.2202(3) -0.1715(3) 0.0423(10) Uani 0.755(7) 1 d D . P B 1
C60 C 1.6804(6) 1.1233(4) -0.1606(5) 0.0380(10) Uani 0.755(7) 1 d D . P B 1
H60A H 1.7086 1.1024 -0.1836 0.046 Uiso 0.755(7) 1 calc R . P B 1
H60B H 1.6945 1.1132 -0.1275 0.046 Uiso 0.755(7) 1 calc R . P B 1
C61 C 1.7186(12) 1.1693(4) -0.1686(3) 0.0380(10) Uani 0.755(7) 1 d D . P B 1
H61A H 1.6917 1.1895 -0.1445 0.046 Uiso 0.755(7) 1 calc R . P B 1
H61B H 1.7860 1.1688 -0.1636 0.046 Uiso 0.755(7) 1 calc R . P B 1
C62 C 1.7651(7) 1.1652(4) -0.2484(3) 0.0380(10) Uani 0.755(7) 1 d D . P B 1
H62A H 1.7695 1.1331 -0.2427 0.046 Uiso 0.755(7) 1 calc R . P B 1
H62B H 1.8268 1.1787 -0.2457 0.046 Uiso 0.755(7) 1 calc R . P B 1
C63 C 1.7204(8) 1.1756(4) -0.2966(4) 0.0380(10) Uani 0.755(7) 1 d D . P B 1
H63A H 1.7067 1.2075 -0.2980 0.046 Uiso 0.755(7) 1 calc R . P B 1
H63B H 1.7646 1.1689 -0.3227 0.046 Uiso 0.755(7) 1 calc R . P B 1
C64 C 1.6480(8) 1.1045(3) -0.3133(6) 0.0380(10) Uani 0.755(7) 1 d D . P B 1
H64A H 1.6952 1.0923 -0.2914 0.046 Uiso 0.755(7) 1 calc R . P B 1
H64B H 1.6668 1.0986 -0.3470 0.046 Uiso 0.755(7) 1 calc R . P B 1
C65 C 1.5544(9) 1.0845(5) -0.3029(4) 0.0380(10) Uani 0.755(7) 1 d D . P B 1
H65A H 1.5098 1.0965 -0.3264 0.046 Uiso 0.755(7) 1 calc R . P B 1
H65B H 1.5582 1.0523 -0.3083 0.046 Uiso 0.755(7) 1 calc R . P B 1
C66 C 1.5655(8) 1.0614(3) -0.2233(3) 0.0380(10) Uani 0.755(7) 1 d D . P B 1
H66A H 1.6324 1.0608 -0.2299 0.046 Uiso 0.755(7) 1 calc R . P B 1
H66B H 1.5404 1.0312 -0.2264 0.046 Uiso 0.755(7) 1 calc R . P B 1
C67 C 1.5453(10) 1.0808(3) -0.1740(4) 0.0372(15) Uani 0.755(7) 1 d D . P B 1
H67A H 1.4780 1.0815 -0.1691 0.045 Uiso 0.755(7) 1 calc R . P B 1
H67B H 1.5719 1.0613 -0.1490 0.045 Uiso 0.755(7) 1 calc R . P B 1
C68 C 1.3116(7) 1.1392(3) -0.2421(3) 0.0441(11) Uani 0.755(7) 1 d D . P B 1
H68A H 1.2482 1.1394 -0.2291 0.053 Uiso 0.755(7) 1 calc R . P B 1
H68B H 1.3261 1.1087 -0.2521 0.053 Uiso 0.755(7) 1 calc R . P B 1
C69 C 1.3162(6) 1.1693(5) -0.2857(4) 0.0441(11) Uani 0.755(7) 1 d D . P B 1
H69A H 1.2825 1.1561 -0.3131 0.053 Uiso 0.755(7) 1 calc R . P B 1
H69B H 1.2880 1.1982 -0.2781 0.053 Uiso 0.755(7) 1 calc R . P B 1
C70 C 1.4248(13) 1.2125(3) -0.3296(4) 0.0441(11) Uani 0.755(7) 1 d D . P B 1
H70A H 1.3688 1.2171 -0.3492 0.053 Uiso 0.755(7) 1 calc R . P B 1
H70B H 1.4770 1.2071 -0.3516 0.053 Uiso 0.755(7) 1 calc R . P B 1
C71 C 1.4437(9) 1.2532(4) -0.2992(5) 0.0441(11) Uani 0.755(7) 1 d D . P B 1
H71A H 1.4591 1.2785 -0.3202 0.053 Uiso 0.755(7) 1 calc R . P B 1
H71B H 1.3887 1.2609 -0.2800 0.053 Uiso 0.755(7) 1 calc R . P B 1
C72 C 1.5298(8) 1.2734(3) -0.2277(4) 0.0441(11) Uani 0.755(7) 1 d D . P B 1
H72A H 1.5199 1.3038 -0.2395 0.053 Uiso 0.755(7) 1 calc R . P B 1
H72B H 1.5934 1.2716 -0.2152 0.053 Uiso 0.755(7) 1 calc R . P B 1
C73 C 1.4632(12) 1.2645(4) -0.1866(5) 0.0441(11) Uani 0.755(7) 1 d D . P B 1
H73A H 1.4739 1.2853 -0.1598 0.053 Uiso 0.755(7) 1 calc R . P B 1
H73B H 1.3989 1.2677 -0.1977 0.053 Uiso 0.755(7) 1 calc R . P B 1
C74 C 1.4069(8) 1.2011(5) -0.1419(4) 0.0441(11) Uani 0.755(7) 1 d D . P B 1
H74A H 1.3829 1.2236 -0.1193 0.053 Uiso 0.755(7) 1 calc R . P B 1
H74B H 1.4312 1.1762 -0.1228 0.053 Uiso 0.755(7) 1 calc R . P B 1
C75 C 1.3301(7) 1.1852(4) -0.1746(4) 0.0372(15) Uani 0.755(7) 1 d D . P B 1
H75A H 1.2795 1.1719 -0.1557 0.045 Uiso 0.755(7) 1 calc R . P B 1
H75B H 1.3052 1.2096 -0.1944 0.045 Uiso 0.755(7) 1 calc R . P B 1
O29' O 1.5982(17) 1.1309(9) -0.1690(17) 0.0391(9) Uani 0.245(7) 1 d D . P B 2
O30' O 1.7489(19) 1.1732(9) -0.2155(7) 0.0391(9) Uani 0.245(7) 1 d D . P B 2
O31' O 1.6202(17) 1.1565(8) -0.3006(15) 0.0391(9) Uani 0.245(7) 1 d D . P B 2
O32' O 1.5447(19) 1.0702(8) -0.2550(7) 0.0391(9) Uani 0.245(7) 1 d D . P B 2
O33' O 1.355(2) 1.1469(9) -0.2150(7) 0.0423(10) Uani 0.245(7) 1 d D . P B 2
O34' O 1.3973(15) 1.1850(8) -0.3131(10) 0.0423(10) Uani 0.245(7) 1 d D . P B 2
O35' O 1.517(2) 1.2475(11) -0.2567(7) 0.0423(10) Uani 0.245(7) 1 d D . P B 2
O36' O 1.436(2) 1.2204(7) -0.1472(9) 0.0423(10) Uani 0.245(7) 1 d D . P B 2
C60' C 1.6930(19) 1.1317(9) -0.1530(15) 0.0380(10) Uani 0.245(7) 1 d D . P B 2
H60C H 1.7314 1.1102 -0.1706 0.046 Uiso 0.245(7) 1 calc R . P B 2
H60D H 1.6983 1.1265 -0.1179 0.046 Uiso 0.245(7) 1 calc R . P B 2
C61' C 1.717(4) 1.1789(9) -0.1664(9) 0.0380(10) Uani 0.245(7) 1 d D . P B 2
H61C H 1.6624 1.1983 -0.1649 0.046 Uiso 0.245(7) 1 calc R . P B 2
H61D H 1.7658 1.1909 -0.1454 0.046 Uiso 0.245(7) 1 calc R . P B 2
C62' C 1.700(3) 1.1870(16) -0.2583(8) 0.0380(10) Uani 0.245(7) 1 d D . P B 2
C63' C 1.7145(18) 1.1697(14) -0.3090(11) 0.0380(10) Uani 0.245(7) 1 d D . P B 2
H63C H 1.7232 1.1925 -0.3341 0.046 Uiso 0.245(7) 1 calc R . P B 2
H63D H 1.7593 1.1453 -0.3120 0.046 Uiso 0.245(7) 1 calc R . P B 2
C64' C 1.625(2) 1.1095(7) -0.3095(19) 0.0380(10) Uani 0.245(7) 1 d D . P B 2
H64C H 1.6700 1.0964 -0.2869 0.046 Uiso 0.245(7) 1 calc R . P B 2
H64D H 1.6485 1.1047 -0.3426 0.046 Uiso 0.245(7) 1 calc R . P B 2
C65' C 1.534(2) 1.0853(15) -0.3042(9) 0.0380(10) Uani 0.245(7) 1 d D . P B 2
H65C H 1.4809 1.1052 -0.3079 0.046 Uiso 0.245(7) 1 calc R . P B 2
H65D H 1.5288 1.0605 -0.3272 0.046 Uiso 0.245(7) 1 calc R . P B 2
C66' C 1.522(3) 1.0932(15) -0.2108(8) 0.0380(10) Uani 0.245(7) 1 d D . P B 2
H66C H 1.4549 1.0899 -0.2077 0.046 Uiso 0.245(7) 1 calc R . P B 2
H66D H 1.5329 1.1246 -0.2185 0.046 Uiso 0.245(7) 1 calc R . P B 2
C67' C 1.558(3) 1.0881(9) -0.1596(10) 0.0372(15) Uani 0.245(7) 1 d D . P B 2
H67C H 1.5096 1.0880 -0.1344 0.045 Uiso 0.245(7) 1 calc R . P B 2
H67D H 1.6027 1.0640 -0.1550 0.045 Uiso 0.245(7) 1 calc R . P B 2
C68' C 1.316(3) 1.1341(8) -0.2611(8) 0.0441(11) Uani 0.245(7) 1 d D . P B 2
H68C H 1.2522 1.1234 -0.2593 0.053 Uiso 0.245(7) 1 calc R . P B 2
H68D H 1.3555 1.1134 -0.2795 0.053 Uiso 0.245(7) 1 calc R . P B 2
C69' C 1.325(2) 1.1817(9) -0.2775(10) 0.0441(11) Uani 0.245(7) 1 d D . P B 2
H69C H 1.2657 1.1916 -0.2917 0.053 Uiso 0.245(7) 1 calc R . P B 2
H69D H 1.3388 1.2008 -0.2496 0.053 Uiso 0.245(7) 1 calc R . P B 2
C70' C 1.469(2) 1.2181(6) -0.3155(7) 0.0441(11) Uani 0.245(7) 1 d D . P B 2
H70C H 1.4753 1.2266 -0.3498 0.053 Uiso 0.245(7) 1 calc R . P B 2
H70D H 1.5270 1.2037 -0.3061 0.053 Uiso 0.245(7) 1 calc R . P B 2
C71' C 1.462(4) 1.2605(11) -0.2866(17) 0.0441(11) Uani 0.245(7) 1 d D . P B 2
H71C H 1.4830 1.2867 -0.3046 0.053 Uiso 0.245(7) 1 calc R . P B 2
H71D H 1.3997 1.2656 -0.2731 0.053 Uiso 0.245(7) 1 calc R . P B 2
C72' C 1.512(2) 1.2749(10) -0.2141(8) 0.0441(11) Uani 0.245(7) 1 d D . P B 2
H72C H 1.4963 1.3056 -0.2234 0.053 Uiso 0.245(7) 1 calc R . P B 2
H72D H 1.5714 1.2751 -0.1971 0.053 Uiso 0.245(7) 1 calc R . P B 2
C73' C 1.437(3) 1.2564(11) -0.1815(12) 0.0441(11) Uani 0.245(7) 1 d D . P B 2
H73C H 1.4164 1.2822 -0.1626 0.053 Uiso 0.245(7) 1 calc R . P B 2
H73D H 1.3859 1.2496 -0.2037 0.053 Uiso 0.245(7) 1 calc R . P B 2
C74' C 1.419(2) 1.1750(8) -0.1606(12) 0.0441(11) Uani 0.245(7) 1 d D . P B 2
H74C H 1.4343 1.1553 -0.1334 0.053 Uiso 0.245(7) 1 calc R . P B 2
H74D H 1.4582 1.1668 -0.1884 0.053 Uiso 0.245(7) 1 calc R . P B 2
C75' C 1.3183(17) 1.1705(14) -0.1738(11) 0.0372(15) Uani 0.245(7) 1 d D . P B 2
H75C H 1.2817 1.1523 -0.1512 0.045 Uiso 0.245(7) 1 calc R . P B 2
H75D H 1.2871 1.1986 -0.1816 0.045 Uiso 0.245(7) 1 calc R . P B 2
O42 O 1.8624(5) 0.7714(3) -0.2360(9) 0.102(3) Uani 1 1 d . . . . .
O41 O 1.6106(5) 0.7791(2) -0.2303(8) 0.084(3) Uani 1 1 d . . . . .
C87 C 1.8280(5) 0.8068(3) -0.2328(11) 0.059(3) Uani 1 1 d . . . . .
C86 C 1.8051(10) 0.8256(6) -0.2836(6) 0.053(4) Uani 1 1 d . . . . .
H86A H 1.7768 0.8547 -0.2802 0.080 Uiso 1 1 calc R . . . .
H86B H 1.8617 0.8281 -0.3025 0.080 Uiso 1 1 calc R . . . .
H86C H 1.7622 0.8058 -0.3000 0.080 Uiso 1 1 calc R . . . .
C81 C 1.5858(7) 0.9222(3) -0.2310(17) 0.089(6) Uani 1 1 d . . . . .
C84 C 1.5386(6) 0.7969(3) -0.2367(10) 0.051(2) Uani 1 1 d . . . . .
O40 O 1.6286(7) 0.8890(3) -0.232(2) 0.193(8) Uani 1 1 d . . . . .
C80 C 1.553(3) 0.9394(9) -0.2757(12) 0.149(14) Uani 1 1 d . . . . .
H80A H 1.5188 0.9667 -0.2698 0.223 Uiso 1 1 calc R . . . .
H80B H 1.6047 0.9454 -0.2971 0.223 Uiso 1 1 calc R . . . .
H80C H 1.5118 0.9178 -0.2908 0.223 Uiso 1 1 calc R . . . .
C83 C 1.4948(19) 0.8116(9) -0.2824(9) 0.121(10) Uani 1 1 d . . . . .
H83A H 1.4352 0.8252 -0.2753 0.182 Uiso 1 1 calc R . . . .
H83B H 1.5346 0.8331 -0.2984 0.182 Uiso 1 1 calc R . . . .
H83C H 1.4858 0.7862 -0.3036 0.182 Uiso 1 1 calc R . . . .
C85 C 1.4867(16) 0.8048(7) -0.1917(6) 0.071(5) Uani 1 1 d . . . . .
H85A H 1.4284 0.8194 -0.1992 0.107 Uiso 1 1 calc R . . . .
H85B H 1.4743 0.7766 -0.1758 0.107 Uiso 1 1 calc R . . . .
H85C H 1.5230 0.8236 -0.1702 0.107 Uiso 1 1 calc R . . . .
C88 C 1.8096(17) 0.8361(9) -0.1945(9) 0.142(12) Uani 1 1 d . . . . .
H88A H 1.7796 0.8626 -0.2071 0.212 Uiso 1 1 calc R . . . .
H88B H 1.7690 0.8217 -0.1711 0.212 Uiso 1 1 calc R . . . .
H88C H 1.8674 0.8442 -0.1787 0.212 Uiso 1 1 calc R . . . .
C82 C 1.5614(18) 0.9471(8) -0.1876(9) 0.094(7) Uani 1 1 d . . . . .
H82A H 1.5260 0.9733 -0.1966 0.141 Uiso 1 1 calc R . . . .
H82B H 1.5243 0.9285 -0.1663 0.141 Uiso 1 1 calc R . . . .
H82C H 1.6176 0.9561 -0.1708 0.141 Uiso 1 1 calc R . . . .

loop_
_atom_site_aniso_label
_atom_site_aniso_U_11
_atom_site_aniso_U_22
_atom_site_aniso_U_33
_atom_site_aniso_U_23
_atom_site_aniso_U_13
_atom_site_aniso_U_12
Pt1 0.0297(4) 0.0327(4) 0.0594(5) 0.0110(3) -0.0118(2) 0.0009(3)
Pt2 0.02990(13) 0.03137(12) 0.05357(17) 0.0001(4) -0.0057(4) -0.00252(9)
Pt3 0.0313(4) 0.0323(4) 0.0569(5) 0.0102(3) 0.0115(2) 0.0054(3)
Zn1 0.0280(10) 0.0291(10) 0.0399(10) -0.0002(8) -0.0077(7) 0.0029(8)
Zn2 0.0319(4) 0.0319(3) 0.0369(4) -0.0059(11) -0.0013(10) -0.0031(3)
Zn3 0.0317(10) 0.0291(10) 0.0384(10) 0.0004(8) 0.0040(7) 0.0007(8)
S1 0.040(3) 0.036(2) 0.087(4) 0.032(2) -0.010(2) -0.003(2)
S2 0.039(2) 0.031(3) 0.085(4) -0.002(2) -0.013(2) 0.001(2)
S3 0.033(2) 0.031(2) 0.053(3) 0.0024(19) -0.0090(18) -0.0023(18)
S4 0.047(3) 0.066(4) 0.052(3) 0.015(3) -0.020(2) -0.006(3)
S5 0.053(3) 0.041(3) 0.046(3) 0.013(2) -0.0062(19) 0.008(2)
S6 0.042(6) 0.030(5) 0.036(5) 0.010(4) 0.017(4) -0.004(4)
S7 0.016(4) 0.037(5) 0.075(7) 0.013(4) 0.002(4) 0.004(3)
S8 0.030(5) 0.054(6) 0.049(6) 0.008(4) 0.005(4) 0.002(4)
S9 0.051(5) 0.035(5) 0.038(5) 0.003(4) -0.011(3) 0.016(4)
S6' 0.047(5) 0.049(5) 0.032(5) -0.005(4) 0.010(3) -0.010(4)
S7' 0.040(6) 0.050(6) 0.050(6) 0.014(4) 0.001(4) 0.000(4)
S8' 0.036(6) 0.057(7) 0.038(6) 0.021(5) -0.014(4) -0.031(5)
S9' 0.069(7) 0.019(4) 0.043(5) -0.001(3) 0.009(5) -0.007(4)
S10 0.0374(9) 0.0485(9) 0.0502(11) 0.004(3) 0.005(2) -0.0108(7)
S11 0.028(2) 0.043(3) 0.072(3) 0.009(2) 0.011(2) 0.009(2)
S12 0.038(2) 0.050(3) 0.047(3) 0.010(2) 0.0006(19) 0.015(2)
S13 0.036(3) 0.050(3) 0.084(4) 0.017(2) 0.021(2) 0.008(2)
S14 0.043(3) 0.028(2) 0.076(3) -0.005(2) 0.017(2) 0.001(2)
S15 0.049(3) 0.037(3) 0.057(3) 0.002(2) -0.002(2) 0.014(2)
O1 0.025(6) 0.046(7) 0.065(8) -0.012(6) -0.007(5) -0.009(5)
O2 0.027(6) 0.058(8) 0.071(8) -0.005(6) -0.005(5) -0.005(5)
O3 0.027(6) 0.023(5) 0.051(7) -0.009(5) 0.002(4) -0.011(4)
O4 0.048(6) 0.066(7) 0.012(4) -0.009(4) 0.002(4) -0.011(5)
O5 0.035(2) 0.039(2) 0.028(3) -0.011(4) -0.001(3) 0.0001(17)
O6 0.035(2) 0.039(2) 0.028(3) -0.011(4) -0.001(3) 0.0001(17)
O7 0.035(2) 0.039(2) 0.028(3) -0.011(4) -0.001(3) 0.0001(17)
O8 0.035(2) 0.039(2) 0.028(3) -0.011(4) -0.001(3) 0.0001(17)
O5' 0.035(2) 0.039(2) 0.028(3) -0.011(4) -0.001(3) 0.0001(17)
O6' 0.035(2) 0.039(2) 0.028(3) -0.011(4) -0.001(3) 0.0001(17)
O7' 0.035(2) 0.039(2) 0.028(3) -0.011(4) -0.001(3) 0.0001(17)
O8' 0.035(2) 0.039(2) 0.028(3) -0.011(4) -0.001(3) 0.0001(17)
O9 0.038(7) 0.046(7) 0.041(6) 0.010(5) -0.005(5) 0.014(5)
O10 0.026(5) 0.028(5) 0.072(7) 0.004(5) -0.013(5) 0.013(4)
O11 0.044(6) 0.024(5) 0.035(6) 0.008(4) 0.008(4) 0.003(4)
O12 0.050(6) 0.016(5) 0.021(4) -0.003(3) 0.010(4) 0.006(4)
N1 0.023(6) 0.045(8) 0.017(5) -0.005(5) -0.006(4) 0.010(6)
N2 0.036(3) 0.036(3) 0.053(4) 0.028(7) 0.001(7) -0.005(3)
N3 0.044(9) 0.017(6) 0.080(10) 0.002(6) -0.003(7) 0.000(6)
C1 0.036(8) 0.030(7) 0.081(11) -0.029(7) 0.027(7) -0.023(6)
C2 0.015(7) 0.048(9) 0.104(15) -0.003(9) 0.008(7) -0.002(6)
C3 0.042(9) 0.015(7) 0.045(9) -0.020(6) 0.011(6) -0.004(6)
C4 0.076(13) 0.057(11) 0.037(9) -0.019(8) 0.012(8) -0.023(10)
C5 0.034(9) 0.032(8) 0.040(8) -0.014(6) -0.007(6) -0.004(7)
C6 0.043(8) 0.024(7) 0.031(7) 0.002(5) 0.004(6) -0.002(6)
C7 0.048(9) 0.039(8) 0.039(8) -0.007(6) -0.018(6) -0.014(7)
C8 0.046(8) 0.068(10) 0.025(7) 0.005(6) -0.009(6) 0.000(7)
C9 0.030(8) 0.062(11) 0.038(8) -0.029(7) 0.007(6) -0.009(8)
C10 0.040(8) 0.029(6) 0.024(7) 0.005(5) 0.002(5) -0.014(6)
C11 0.064(12) 0.059(11) 0.052(11) -0.022(8) 0.017(8) 0.000(9)
C12 0.043(10) 0.073(12) 0.053(10) 0.019(9) 0.009(7) 0.028(8)
C13 0.044(9) 0.064(11) 0.055(11) 0.019(9) -0.009(7) 0.004(8)
C14 0.040(10) 0.050(10) 0.060(11) -0.023(8) -0.014(8) 0.019(8)
C15 0.071(13) 0.053(11) 0.039(9) -0.006(8) 0.008(8) -0.002(10)
C16 0.035(9) 0.039(9) 0.035(8) -0.005(7) -0.001(6) -0.010(7)
C17 0.027(8) 0.074(13) 0.085(14) 0.042(10) 0.009(8) 0.018(9)
C18 0.038(4) 0.030(3) 0.025(5) 0.006(6) 0.019(6) 0.003(3)
C19 0.036(9) 0.041(9) 0.025(7) 0.007(6) 0.005(6) 0.001(7)
C20 0.032(9) 0.059(12) 0.068(12) -0.001(9) 0.005(8) -0.011(8)
C21 0.034(8) 0.053(9) 0.038(8) 0.026(7) 0.017(6) 0.006(6)
C22 0.075(12) 0.045(8) 0.045(9) 0.001(6) 0.013(8) -0.021(8)
C23 0.042(8) 0.046(8) 0.043(8) 0.020(6) -0.002(6) 0.026(6)
C24 0.066(11) 0.041(8) 0.055(10) 0.003(7) 0.013(8) -0.009(7)
C25 0.028(9) 0.075(15) 0.057(12) 0.011(10) 0.005(7) -0.014(9)
C26 0.051(11) 0.044(10) 0.095(15) -0.014(10) 0.016(10) -0.002(9)
C27 0.036(8) 0.016(6) 0.024(7) 0.011(5) -0.001(5) -0.002(5)
Na2 0.033(4) 0.036(4) 0.037(4) -0.006(3) 0.007(2) -0.003(3)
O21 0.036(6) 0.061(8) 0.043(7) -0.004(6) 0.002(5) -0.007(6)
O22 0.050(8) 0.045(7) 0.056(8) -0.022(6) 0.008(5) -0.005(6)
O23 0.029(6) 0.057(8) 0.032(6) -0.007(5) 0.008(4) 0.005(5)
O24 0.056(8) 0.043(6) 0.040(6) 0.002(5) 0.011(5) -0.005(6)
O25 0.050(7) 0.038(6) 0.021(4) 0.008(4) 0.017(4) 0.009(5)
O26 0.046(7) 0.059(8) 0.020(5) 0.002(4) -0.001(4) -0.005(6)
O27 0.046(6) 0.046(7) 0.017(5) -0.009(4) 0.003(4) -0.010(5)
O28 0.039(6) 0.051(6) 0.008(4) 0.001(4) -0.001(3) 0.003(5)
C44 0.038(3) 0.041(4) 0.032(3) -0.006(3) 0.001(3) -0.008(3)
C45 0.038(3) 0.041(4) 0.032(3) -0.006(3) 0.001(3) -0.008(3)
C46 0.055(7) 0.040(6) 0.061(7) -0.002(5) 0.006(5) 0.003(5)
C47 0.035(7) 0.046(9) 0.084(11) -0.028(8) -0.014(7) -0.001(6)
C48 0.053(9) 0.066(12) 0.032(8) -0.016(8) 0.024(7) -0.005(9)
C49 0.036(8) 0.113(15) 0.024(6) -0.029(7) -0.001(5) -0.030(8)
C50 0.026(6) 0.052(10) 0.060(11) 0.002(8) 0.002(6) -0.009(6)
C51 0.032(7) 0.032(7) 0.063(10) 0.000(6) 0.010(6) 0.004(6)
C52 0.029(8) 0.065(11) 0.058(10) -0.018(8) 0.012(7) -0.014(7)
C53 0.044(9) 0.070(11) 0.046(9) 0.035(8) 0.006(7) 0.007(8)
C54 0.043(9) 0.035(8) 0.059(10) -0.012(7) -0.002(7) -0.010(7)
C55 0.043(9) 0.041(9) 0.044(10) -0.018(7) 0.004(7) 0.016(7)
C56 0.048(8) 0.016(6) 0.043(8) -0.005(5) -0.013(6) 0.006(5)
C57 0.049(8) 0.026(6) 0.031(6) -0.013(5) -0.013(5) 0.010(5)
C58 0.047(10) 0.022(7) 0.058(11) 0.003(6) -0.009(7) 0.010(7)
C59 0.031(9) 0.029(8) 0.077(12) -0.013(7) 0.016(7) 0.007(7)
Na3 0.0392(14) 0.0358(12) 0.0441(16) 0.002(4) 0.008(4) 0.0038(11)
Na1 0.034(4) 0.035(4) 0.034(3) 0.000(3) -0.007(2) -0.003(3)
O13 0.044(7) 0.034(6) 0.045(6) 0.002(5) -0.004(5) 0.005(5)
O14 0.024(5) 0.037(6) 0.033(5) -0.002(4) -0.002(4) 0.001(4)
O15 0.051(7) 0.039(6) 0.039(6) 0.004(5) -0.009(5) -0.014(5)
O16 0.032(6) 0.047(6) 0.034(5) 0.009(5) 0.004(4) 0.003(5)
O17 0.030(6) 0.036(6) 0.062(7) -0.001(5) -0.008(5) -0.016(5)
O18 0.030(6) 0.033(6) 0.049(6) 0.004(4) 0.003(4) -0.002(4)
O19 0.027(6) 0.037(6) 0.082(8) 0.016(6) -0.016(5) 0.000(5)
O20 0.031(6) 0.028(6) 0.087(8) 0.012(5) -0.012(5) 0.003(5)
C28 0.058(9) 0.040(8) 0.029(7) -0.025(6) 0.010(6) -0.018(6)
C29 0.033(6) 0.033(6) 0.038(6) 0.008(5) -0.003(5) 0.003(5)
C30 0.084(10) 0.064(8) 0.050(9) 0.021(7) -0.016(7) 0.026(7)
C31 0.063(9) 0.108(13) 0.051(9) 0.029(9) -0.025(7) -0.023(9)
C32 0.094(16) 0.092(14) 0.032(9) -0.033(9) -0.021(9) -0.020(12)
C33 0.107(16) 0.042(9) 0.032(9) 0.002(7) 0.002(8) 0.010(10)
C34 0.037(8) 0.019(6) 0.106(13) -0.007(6) 0.026(7) -0.003(5)
C35 0.026(7) 0.044(10) 0.067(11) -0.006(8) -0.012(7) 0.000(7)
C36 0.047(9) 0.059(11) 0.022(7) -0.002(7) -0.015(6) 0.018(8)
C37 0.038(8) 0.078(12) 0.017(6) -0.015(7) -0.009(6) -0.016(8)
C38 0.038(8) 0.039(7) 0.045(8) 0.015(6) 0.003(6) 0.004(6)
C39 0.047(9) 0.033(7) 0.036(7) -0.013(6) 0.002(6) -0.006(6)
C40 0.038(10) 0.072(12) 0.034(8) -0.001(8) -0.009(6) 0.008(9)
C41 0.024(8) 0.081(13) 0.045(10) 0.020(9) -0.009(6) -0.001(8)
C42 0.039(7) 0.042(7) 0.032(7) -0.013(5) 0.001(5) -0.004(5)
C43 0.035(8) 0.065(12) 0.050(10) 0.005(8) 0.006(6) 0.010(8)
O29 0.043(3) 0.032(2) 0.042(2) -0.0017(17) 0.002(2) 0.0049(16)
O30 0.043(3) 0.032(2) 0.042(2) -0.0017(17) 0.002(2) 0.0049(16)
O31 0.043(3) 0.032(2) 0.042(2) -0.0017(17) 0.002(2) 0.0049(16)
O32 0.043(3) 0.032(2) 0.042(2) -0.0017(17) 0.002(2) 0.0049(16)
O33 0.047(2) 0.050(2) 0.030(3) 0.0002(19) -0.0019(19) 0.0037(18)
O34 0.047(2) 0.050(2) 0.030(3) 0.0002(19) -0.0019(19) 0.0037(18)
O35 0.047(2) 0.050(2) 0.030(3) 0.0002(19) -0.0019(19) 0.0037(18)
O36 0.047(2) 0.050(2) 0.030(3) 0.0002(19) -0.0019(19) 0.0037(18)
C60 0.046(2) 0.034(2) 0.034(2) 0.0002(18) -0.002(2) 0.0002(19)
C61 0.046(2) 0.034(2) 0.034(2) 0.0002(18) -0.002(2) 0.0002(19)
C62 0.046(2) 0.034(2) 0.034(2) 0.0002(18) -0.002(2) 0.0002(19)
C63 0.046(2) 0.034(2) 0.034(2) 0.0002(18) -0.002(2) 0.0002(19)
C64 0.046(2) 0.034(2) 0.034(2) 0.0002(18) -0.002(2) 0.0002(19)
C65 0.046(2) 0.034(2) 0.034(2) 0.0002(18) -0.002(2) 0.0002(19)
C66 0.046(2) 0.034(2) 0.034(2) 0.0002(18) -0.002(2) 0.0002(19)
C67 0.038(3) 0.041(4) 0.032(3) -0.006(3) 0.001(3) -0.008(3)
C68 0.052(3) 0.044(2) 0.036(3) -0.010(2) -0.001(3) -0.003(2)
C69 0.052(3) 0.044(2) 0.036(3) -0.010(2) -0.001(3) -0.003(2)
C70 0.052(3) 0.044(2) 0.036(3) -0.010(2) -0.001(3) -0.003(2)
C71 0.052(3) 0.044(2) 0.036(3) -0.010(2) -0.001(3) -0.003(2)
C72 0.052(3) 0.044(2) 0.036(3) -0.010(2) -0.001(3) -0.003(2)
C73 0.052(3) 0.044(2) 0.036(3) -0.010(2) -0.001(3) -0.003(2)
C74 0.052(3) 0.044(2) 0.036(3) -0.010(2) -0.001(3) -0.003(2)
C75 0.038(3) 0.041(4) 0.032(3) -0.006(3) 0.001(3) -0.008(3)
O29' 0.043(3) 0.032(2) 0.042(2) -0.0017(17) 0.002(2) 0.0049(16)
O30' 0.043(3) 0.032(2) 0.042(2) -0.0017(17) 0.002(2) 0.0049(16)
O31' 0.043(3) 0.032(2) 0.042(2) -0.0017(17) 0.002(2) 0.0049(16)
O32' 0.043(3) 0.032(2) 0.042(2) -0.0017(17) 0.002(2) 0.0049(16)
O33' 0.047(2) 0.050(2) 0.030(3) 0.0002(19) -0.0019(19) 0.0037(18)
O34' 0.047(2) 0.050(2) 0.030(3) 0.0002(19) -0.0019(19) 0.0037(18)
O35' 0.047(2) 0.050(2) 0.030(3) 0.0002(19) -0.0019(19) 0.0037(18)
O36' 0.047(2) 0.050(2) 0.030(3) 0.0002(19) -0.0019(19) 0.0037(18)
C60' 0.046(2) 0.034(2) 0.034(2) 0.0002(18) -0.002(2) 0.0002(19)
C61' 0.046(2) 0.034(2) 0.034(2) 0.0002(18) -0.002(2) 0.0002(19)
C62' 0.046(2) 0.034(2) 0.034(2) 0.0002(18) -0.002(2) 0.0002(19)
C63' 0.046(2) 0.034(2) 0.034(2) 0.0002(18) -0.002(2) 0.0002(19)
C64' 0.046(2) 0.034(2) 0.034(2) 0.0002(18) -0.002(2) 0.0002(19)
C65' 0.046(2) 0.034(2) 0.034(2) 0.0002(18) -0.002(2) 0.0002(19)
C66' 0.046(2) 0.034(2) 0.034(2) 0.0002(18) -0.002(2) 0.0002(19)
C67' 0.038(3) 0.041(4) 0.032(3) -0.006(3) 0.001(3) -0.008(3)
C68' 0.052(3) 0.044(2) 0.036(3) -0.010(2) -0.001(3) -0.003(2)
C69' 0.052(3) 0.044(2) 0.036(3) -0.010(2) -0.001(3) -0.003(2)
C70' 0.052(3) 0.044(2) 0.036(3) -0.010(2) -0.001(3) -0.003(2)
C71' 0.052(3) 0.044(2) 0.036(3) -0.010(2) -0.001(3) -0.003(2)
C72' 0.052(3) 0.044(2) 0.036(3) -0.010(2) -0.001(3) -0.003(2)
C73' 0.052(3) 0.044(2) 0.036(3) -0.010(2) -0.001(3) -0.003(2)
C74' 0.052(3) 0.044(2) 0.036(3) -0.010(2) -0.001(3) -0.003(2)
C75' 0.038(3) 0.041(4) 0.032(3) -0.006(3) 0.001(3) -0.008(3)
O42 0.082(5) 0.082(5) 0.142(8) -0.049(11) 0.011(12) 0.029(4)
O41 0.067(4) 0.074(4) 0.112(9) 0.037(9) 0.000(8) 0.011(4)
C87 0.032(4) 0.071(6) 0.076(8) 0.023(13) 0.000(10) 0.004(4)
C86 0.033(6) 0.066(8) 0.060(8) 0.016(6) -0.007(6) -0.010(6)
C81 0.045(5) 0.042(5) 0.182(19) 0.030(17) 0.010(17) 0.003(4)
C84 0.054(5) 0.046(4) 0.052(5) -0.003(11) -0.002(11) -0.011(4)
O40 0.090(6) 0.056(5) 0.43(3) 0.05(2) 0.05(3) 0.026(5)
C80 0.27(4) 0.047(11) 0.13(2) -0.007(12) 0.03(2) -0.033(15)
C83 0.106(16) 0.16(2) 0.099(15) 0.078(14) -0.041(12) -0.088(15)
C85 0.098(14) 0.069(9) 0.047(9) -0.015(7) 0.018(8) -0.025(9)
C88 0.14(2) 0.18(2) 0.106(18) -0.053(16) -0.056(15) 0.111(18)
C82 0.117(16) 0.082(15) 0.083(13) 0.022(11) -0.019(11) 0.028(11)

loop_
_atom_type_symbol
_atom_type_description
_atom_type_scat_dispersion_real
_atom_type_scat_dispersion_imag
_atom_type_scat_source
C C 0.0033 0.0016 'International Tables Vol C Tables 4.2.6.8 and 6.1.1.4'
H H 0.0000 0.0000 'International Tables Vol C Tables 4.2.6.8 and 6.1.1.4'
N N 0.0061 0.0033 'International Tables Vol C Tables 4.2.6.8 and 6.1.1.4'
Na Na 0.0362 0.0249 'International Tables Vol C Tables 4.2.6.8 and 6.1.1.4'
O O 0.0106 0.0060 'International Tables Vol C Tables 4.2.6.8 and 6.1.1.4'
Pt Pt -1.7033 8.3905 'International Tables Vol C Tables 4.2.6.8 and 6.1.1.4'
S S 0.1246 0.1234 'International Tables Vol C Tables 4.2.6.8 and 6.1.1.4'
Zn Zn 0.2839 1.4301 'International Tables Vol C Tables 4.2.6.8 and 6.1.1.4'

loop_
_geom_angle_atom_site_label_1
_geom_angle_atom_site_label_2
_geom_angle_atom_site_label_3
_geom_angle
S1 Pt1 Zn1 90.15(12)
S1 Pt1 S4 89.8(2)
S2 Pt1 Zn1 88.65(13)
S2 Pt1 S1 90.0(2)
S2 Pt1 S3 90.86(18)
S2 Pt1 S4 178.31(19)
S3 Pt1 Zn1 89.83(12)
S3 Pt1 S1 179.2(2)
S3 Pt1 S4 89.36(18)
S4 Pt1 Zn1 89.68(14)
S6 Pt2 Zn2 89.3(2)
S7 Pt2 Zn2 91.9(2)
S7 Pt2 S6 90.1(3)
S7 Pt2 S8 178.2(4)
S7 Pt2 S9 91.8(4)
S8 Pt2 Zn2 88.3(3)
S8 Pt2 S6 88.1(4)
S9 Pt2 Zn2 90.6(3)
S9 Pt2 S6 178.1(4)
S9 Pt2 S8 90.0(3)
S6' Pt2 Zn2 90.8(2)
S6' Pt2 S7' 89.0(3)
S6' Pt2 S9' 172.2(4)
S7' Pt2 Zn2 88.9(2)
S8' Pt2 Zn2 91.0(2)
S8' Pt2 S6' 98.7(4)
S8' Pt2 S7' 172.4(5)
S8' Pt2 S9' 89.0(4)
S9' Pt2 Zn2 90.4(2)
S9' Pt2 S7' 83.4(4)
S11 Pt3 Zn3 89.50(13)
S11 Pt3 S12 89.57(19)
S11 Pt3 S13 178.6(2)
S11 Pt3 S14 91.49(18)
S12 Pt3 Zn3 89.74(12)
S13 Pt3 Zn3 90.82(13)
S13 Pt3 S12 89.0(2)
S13 Pt3 S14 89.9(2)
S14 Pt3 Zn3 88.60(14)
S14 Pt3 S12 178.02(18)
O1 Zn1 Pt1 84.3(3)
O1 Zn1 O4 88.3(5)
O2 Zn1 Pt1 87.8(4)
O2 Zn1 O1 88.6(5)
O2 Zn1 O4 173.1(5)
O3 Zn1 Pt1 85.9(3)
O3 Zn1 O1 169.4(5)
O3 Zn1 O2 95.1(4)
O3 Zn1 O4 86.9(4)
O4 Zn1 Pt1 85.7(3)
N1 Zn1 Pt1 177.3(3)
N1 Zn1 O1 96.0(5)
N1 Zn1 O2 94.9(5)
N1 Zn1 O3 93.6(5)
N1 Zn1 O4 91.6(4)
O5 Zn2 Pt2 82.7(6)
O5 Zn2 O6 103.5(5)
O5 Zn2 O8 88.3(8)
O6 Zn2 Pt2 83.2(6)
O6 Zn2 O8 162.4(9)
O7 Zn2 Pt2 81.3(4)
O7 Zn2 O5 150.8(7)
O7 Zn2 O6 98.7(8)
O7 Zn2 O8 66.2(5)
O8 Zn2 Pt2 85.4(4)
O5' Zn2 Pt2 83.6(5)
O5' Zn2 O6' 71.5(5)
O5' Zn2 O8' 87.8(8)
O6' Zn2 Pt2 86.0(5)
O7' Zn2 Pt2 85.9(5)
O7' Zn2 O5' 158.7(9)
O7' Zn2 O6' 89.4(8)
O7' Zn2 O8' 109.6(5)
O8' Zn2 Pt2 84.8(5)
O8' Zn2 O6' 158.1(8)
N2 Zn2 Pt2 177.0(3)
N2 Zn2 O5 97.5(7)
N2 Zn2 O6 99.7(7)
N2 Zn2 O7 97.3(5)
N2 Zn2 O8 91.5(5)
N2 Zn2 O5' 97.6(6)
N2 Zn2 O6' 97.1(6)
N2 Zn2 O7' 93.9(7)
N2 Zn2 O8' 92.4(7)
O9 Zn3 Pt3 84.6(3)
O9 Zn3 O11 169.3(4)
O10 Zn3 Pt3 85.1(3)
O10 Zn3 O9 88.9(5)
O10 Zn3 O11 89.2(4)
O11 Zn3 Pt3 84.8(3)
O12 Zn3 Pt3 87.2(3)
O12 Zn3 O9 94.4(5)
O12 Zn3 O10 171.4(4)
O12 Zn3 O11 86.1(4)
N3 Zn3 Pt3 176.9(5)
N3 Zn3 O9 96.3(5)
N3 Zn3 O10 91.9(5)
N3 Zn3 O11 94.3(5)
N3 Zn3 O12 95.6(5)
C1 S1 Pt1 104.4(6)
C3 S2 Pt1 107.3(5)
C5 S3 Pt1 105.0(6)
C7 S4 Pt1 106.1(5)
C10 S6 Pt2 102.6(6)
C12 S7 Pt2 103.1(6)
C16 S8 Pt2 105.9(8)
C14 S9 Pt2 104.5(7)
C10 S6' Pt2 105.4(6)
C12 S7' Pt2 101.0(7)
C16 S8' Pt2 108.2(6)
C14 S9' Pt2 103.1(6)
C19 S11 Pt3 103.8(6)
C21 S12 Pt3 103.5(6)
C23 S13 Pt3 105.0(6)
C25 S14 Pt3 105.3(7)
C1 O1 Zn1 127.1(11)
C3 O2 Zn1 123.3(11)
C5 O3 Zn1 125.9(10)
C7 O4 Zn1 127.2(11)
C10 O5 Zn2 133.8(14)
C12 O6 Zn2 131.8(17)
C14 O7 Zn2 129.9(12)
C16 O8 Zn2 129.2(13)
C10 O5' Zn2 129.0(15)
C12 O6' Zn2 121.6(15)
C14 O7' Zn2 123.2(15)
C16 O8' Zn2 122.5(13)
C19 O9 Zn3 131.1(12)
C21 O10 Zn3 127.3(10)
C23 O11 Zn3 128.8(10)
C25 O12 Zn3 127.2(11)
C9 N1 Zn1 176.8(13)
C18 N2 Zn2 169.9(15)
C27 N3 Zn3 175.6(14)
O1 C1 S1 129.0(11)
O1 C1 C2 116.4(16)
C2 C1 S1 114.5(13)
C1 C2 H2A 109.5
C1 C2 H2B 109.5
C1 C2 H2C 109.5
H2A C2 H2B 109.5
H2A C2 H2C 109.5
H2B C2 H2C 109.5
O2 C3 S2 127.2(13)
O2 C3 C4 116.2(16)
C4 C3 S2 116.6(12)
C3 C4 H4A 109.5
C3 C4 H4B 109.5
C3 C4 H4C 109.4
H4A C4 H4B 109.5
H4A C4 H4C 109.5
H4B C4 H4C 109.5
O3 C5 S3 126.5(13)
O3 C5 C6 115.6(15)
C6 C5 S3 117.7(12)
C5 C6 H6A 109.5
C5 C6 H6B 109.5
C5 C6 H6C 109.4
H6A C6 H6B 109.5
H6A C6 H6C 109.5
H6B C6 H6C 109.5
O4 C7 S4 125.7(12)
O4 C7 C8 113.5(15)
C8 C7 S4 119.4(12)
C7 C8 H8A 109.5
C7 C8 H8B 109.5
C7 C8 H8C 109.5
H8A C8 H8B 109.5
H8A C8 H8C 109.5
H8B C8 H8C 109.5
N1 C9 S5 175.5(15)
O5 C10 C11 125.8(14)
O5' C10 C11 121.2(14)
C11 C10 S6 112.7(11)
C11 C10 S6' 116.6(12)
C10 C11 H11A 109.4
C10 C11 H11B 109.6
C10 C11 H11C 109.4
H11A C11 H11B 109.5
H11A C11 H11C 109.5
H11B C11 H11C 109.5
O6 C12 C13 117.4(17)
O6' C12 C13 112.7(16)
C13 C12 S7 118.0(13)
C13 C12 S7' 111.9(14)
C12 C13 H13A 109.5
C12 C13 H13B 109.6
C12 C13 H13C 109.4
H13A C13 H13B 109.5
H13A C13 H13C 109.5
H13B C13 H13C 109.5
O7 C14 C15 119.4(14)
O7' C14 C15 114.8(15)
C15 C14 S9 120.2(12)
C15 C14 S9' 113.9(12)
C14 C15 H15A 109.5
C14 C15 H15B 109.5
C14 C15 H15C 109.5
H15A C15 H15B 109.5
H15A C15 H15C 109.5
H15B C15 H15C 109.5
O8 C16 C17 117.9(14)
O8' C16 C17 118.4(15)
C17 C16 S8 114.2(13)
C17 C16 S8' 119.3(12)
C16 C17 H17A 109.5
C16 C17 H17B 109.5
C16 C17 H17C 109.5
H17A C17 H17B 109.5
H17A C17 H17C 109.5
H17B C17 H17C 109.5
N2 C18 S10 169.4(18)
O9 C19 S11 124.2(13)
O9 C19 C20 122.0(16)
C20 C19 S11 113.5(13)
C19 C20 H20A 109.4
C19 C20 H20B 109.5
C19 C20 H20C 109.5
H20A C20 H20B 109.5
H20A C20 H20C 109.5
H20B C20 H20C 109.5
O10 C21 S12 126.1(14)
O10 C21 C22 121.0(15)
C22 C21 S12 112.1(13)
C21 C22 H22A 109.5
C21 C22 H22B 109.5
C21 C22 H22C 109.5
H22A C22 H22B 109.5
H22A C22 H22C 109.5
H22B C22 H22C 109.5
O11 C23 S13 122.5(12)
O11 C23 C24 119.6(13)
C24 C23 S13 117.8(11)
C23 C24 H24A 109.5
C23 C24 H24B 109.5
C23 C24 H24C 109.5
H24A C24 H24B 109.5
H24A C24 H24C 109.5
H24B C24 H24C 109.5
O12 C25 S14 126.1(15)
O12 C25 C26 119.2(18)
C26 C25 S14 114.7(16)
C25 C26 H26A 109.4
C25 C26 H26B 109.5
C25 C26 H26C 109.5
H26A C26 H26B 109.5
H26A C26 H26C 109.5
H26B C26 H26C 109.5
N3 C27 S15 175.7(14)
O21 Na2 O25 88.8(4)
O21 Na2 O26 151.1(5)
O22 Na2 O21 70.5(5)
O22 Na2 O23 69.3(5)
O22 Na2 O25 81.1(4)
O22 Na2 O26 87.7(5)
O22 Na2 O27 148.0(5)
O23 Na2 O21 109.2(4)
O23 Na2 O25 136.6(5)
O23 Na2 O26 78.8(4)
O24 Na2 O21 68.0(4)
O24 Na2 O22 107.0(5)
O24 Na2 O23 71.5(4)
O24 Na2 O25 150.0(5)
O24 Na2 O26 138.8(5)
O24 Na2 O27 81.1(4)
O25 Na2 O26 68.8(4)
O27 Na2 O21 138.6(5)
O27 Na2 O23 84.9(4)
O27 Na2 O25 107.6(4)
O27 Na2 O26 68.3(4)
O28 Na2 O21 81.4(4)
O28 Na2 O22 138.7(5)
O28 Na2 O23 150.9(5)
O28 Na2 O24 88.8(4)
O28 Na2 O25 68.4(4)
O28 Na2 O26 105.3(4)
O28 Na2 O27 70.7(4)
C44 O21 Na2 113.7(10)
C51 O21 Na2 108.1(10)
C51 O21 C44 114.4(12)
C45 O22 Na2 108.4(9)
C46 O22 Na2 110.6(9)
C46 O22 C45 117.1(12)
C47 O23 Na2 110.6(10)
C47 O23 C48 109.8(13)
C48 O23 Na2 110.7(10)
C49 O24 Na2 104.5(9)
C50 O24 Na2 118.4(11)
C50 O24 C49 116.6(12)
C52 O25 Na2 107.7(9)
C52 O25 C59 117.5(12)
C59 O25 Na2 113.0(9)
C53 O26 Na2 112.1(9)
C54 O26 Na2 109.4(10)
C54 O26 C53 118.1(13)
C55 O27 Na2 115.5(10)
C55 O27 C56 114.2(11)
C56 O27 Na2 106.1(8)
C57 O28 Na2 111.9(8)
C58 O28 Na2 111.3(9)
C58 O28 C57 115.0(12)
O21 C44 H44A 110.2
O21 C44 H44B 110.2
O21 C44 C45 107.7(13)
H44A C44 H44B 108.5
C45 C44 H44A 110.2
C45 C44 H44B 110.2
O22 C45 H45A 109.5
O22 C45 H45B 109.5
C44 C45 O22 110.5(12)
C44 C45 H45A 109.6
C44 C45 H45B 109.5
H45A C45 H45B 108.1
O22 C46 H46A 108.5
O22 C46 H46B 108.5
H46A C46 H46B 107.5
C47 C46 O22 115.2(15)
C47 C46 H46A 108.4
C47 C46 H46B 108.5
O23 C47 C46 116.2(16)
O23 C47 H47A 108.2
O23 C47 H47B 108.2
C46 C47 H47A 108.3
C46 C47 H47B 108.2
H47A C47 H47B 107.4
O23 C48 H48A 110.5
O23 C48 H48B 110.5
H48A C48 H48B 108.7
C49 C48 O23 106.2(13)
C49 C48 H48A 110.5
C49 C48 H48B 110.5
O24 C49 H49A 109.0
O24 C49 H49B 109.0
C48 C49 O24 113.1(13)
C48 C49 H49A 109.0
C48 C49 H49B 109.0
H49A C49 H49B 107.8
O24 C50 H50A 109.9
O24 C50 H50B 109.8
O24 C50 C51 109.2(14)
H50A C50 H50B 108.3
C51 C50 H50A 109.9
C51 C50 H50B 109.8
O21 C51 C50 109.7(13)
O21 C51 H51A 109.7
O21 C51 H51B 109.7
C50 C51 H51A 109.7
C50 C51 H51B 109.7
H51A C51 H51B 108.2
O25 C52 H52A 109.7
O25 C52 H52B 109.7
O25 C52 C53 109.6(14)
H52A C52 H52B 108.2
C53 C52 H52A 109.8
C53 C52 H52B 109.8
O26 C53 C52 107.9(14)
O26 C53 H53A 110.1
O26 C53 H53B 110.1
C52 C53 H53A 110.2
C52 C53 H53B 110.1
H53A C53 H53B 108.5
O26 C54 H54A 110.0
O26 C54 H54B 110.1
O26 C54 C55 108.2(14)
H54A C54 H54B 108.4
C55 C54 H54A 110.0
C55 C54 H54B 110.1
O27 C55 C54 109.7(12)
O27 C55 H55A 109.7
O27 C55 H55B 109.7
C54 C55 H55A 109.7
C54 C55 H55B 109.7
H55A C55 H55B 108.2
O27 C56 H56A 109.9
O27 C56 H56B 109.9
H56A C56 H56B 108.3
C57 C56 O27 108.9(12)
C57 C56 H56A 109.9
C57 C56 H56B 109.9
O28 C57 H57A 110.4
O28 C57 H57B 110.4
C56 C57 O28 106.6(12)
C56 C57 H57A 110.4
C56 C57 H57B 110.4
H57A C57 H57B 108.6
O28 C58 H58A 109.1
O28 C58 H58B 109.1
O28 C58 C59 112.4(13)
H58A C58 H58B 107.9
C59 C58 H58A 109.1
C59 C58 H58B 109.1
O25 C59 C58 106.5(12)
O25 C59 H59A 110.4
O25 C59 H59B 110.4
C58 C59 H59A 110.4
C58 C59 H59B 110.4
H59A C59 H59B 108.6
O29 Na3 O30 69.6(3)
O29 Na3 O31 105.3(4)
O29 Na3 O32 69.5(3)
O29 Na3 O33 85.0(4)
O29 Na3 O34 143.7(3)
O31 Na3 O30 66.6(3)
O32 Na3 O30 106.6(3)
O32 Na3 O31 69.3(3)
O32 Na3 O34 81.5(3)
O33 Na3 O30 149.0(5)
O33 Na3 O31 140.2(4)
O33 Na3 O32 79.3(3)
O33 Na3 O34 68.1(3)
O34 Na3 O30 142.3(4)
O34 Na3 O31 83.2(4)
O35 Na3 O29 145.8(4)
O35 Na3 O30 86.9(3)
O35 Na3 O31 86.4(4)
O35 Na3 O32 143.4(5)
O35 Na3 O33 106.6(4)
O35 Na3 O34 68.3(3)
O35 Na3 O36 71.4(3)
O36 Na3 O29 84.1(4)
O36 Na3 O30 91.0(3)
O36 Na3 O31 149.6(3)
O36 Na3 O32 139.8(4)
O36 Na3 O33 68.3(3)
O36 Na3 O34 106.4(3)
O29' Na3 O33' 96.9(8)
O29' Na3 O35' 134.2(9)
O31' Na3 O29' 105.7(13)
O31' Na3 O33' 131.3(9)
O31' Na3 O35' 90.3(10)
O35' Na3 O33' 103.9(11)
O13 Na1 O15 106.3(4)
O13 Na1 O17 85.4(4)
O14 Na1 O13 69.2(4)
O14 Na1 O15 67.8(4)
O14 Na1 O17 149.9(4)
O14 Na1 O19 83.0(4)
O15 Na1 O17 137.9(5)
O16 Na1 O13 68.6(4)
O16 Na1 O14 106.4(4)
O16 Na1 O15 70.1(4)
O16 Na1 O17 77.5(4)
O16 Na1 O19 150.8(5)
O18 Na1 O13 80.4(4)
O18 Na1 O14 88.7(4)
O18 Na1 O15 150.1(5)
O18 Na1 O16 137.0(5)
O18 Na1 O17 70.7(4)
O18 Na1 O19 69.2(4)
O18 Na1 O20 107.3(5)
O19 Na1 O13 139.1(5)
O19 Na1 O15 89.1(4)
O19 Na1 O17 108.4(4)
O20 Na1 O13 147.1(5)
O20 Na1 O14 141.0(4)
O20 Na1 O15 83.1(4)
O20 Na1 O16 86.1(5)
O20 Na1 O17 68.1(4)
O20 Na1 O19 70.8(4)
C28 O13 Na1 105.0(9)
C35 O13 Na1 115.8(10)
C35 O13 C28 118.3(13)
C29 O14 Na1 118.6(8)
C30 O14 Na1 110.1(11)
C30 O14 C29 111.4(14)
C31 O15 Na1 113.5(10)
C31 O15 C32 117.1(15)
C32 O15 Na1 106.7(10)
C33 O16 Na1 114.8(10)
C34 O16 Na1 111.7(9)
C34 O16 C33 112.4(13)
C36 O17 Na1 112.4(9)
C43 O17 Na1 111.2(10)
C43 O17 C36 113.4(13)
C37 O18 Na1 109.0(9)
C38 O18 Na1 120.0(9)
C38 O18 C37 109.5(11)
C39 O19 Na1 109.8(9)
C40 O19 Na1 113.2(10)
C40 O19 C39 112.1(12)
C41 O20 Na1 109.0(10)
C42 O20 Na1 122.2(10)
C42 O20 C41 113.0(13)
O13 C28 H28A 109.5
O13 C28 H28B 109.5
O13 C28 C29 110.8(11)
H28A C28 H28B 108.1
C29 C28 H28A 109.5
C29 C28 H28B 109.5
O14 C29 C28 102.5(11)
O14 C29 H29A 111.3
O14 C29 H29B 111.3
C28 C29 H29A 111.2
C28 C29 H29B 111.3
H29A C29 H29B 109.2
O14 C30 H30A 108.4
O14 C30 H30B 108.4
O14 C30 C31 115.4(16)
H30A C30 H30B 107.5
C31 C30 H30A 108.4
C31 C30 H30B 108.4
O15 C31 C30 108.6(16)
O15 C31 H31A 110.0
O15 C31 H31B 110.0
C30 C31 H31A 110.0
C30 C31 H31B 110.0
H31A C31 H31B 108.3
O15 C32 H32A 108.5
O15 C32 H32B 108.5
H32A C32 H32B 107.5
C33 C32 O15 115.1(15)
C33 C32 H32A 108.5
C33 C32 H32B 108.5
O16 C33 H33A 110.1
O16 C33 H33B 110.1
C32 C33 O16 108.0(15)
C32 C33 H33A 110.1
C32 C33 H33B 110.1
H33A C33 H33B 108.4
O16 C34 H34A 108.8
O16 C34 H34B 108.8
O16 C34 C35 113.7(12)
H34A C34 H34B 107.7
C35 C34 H34A 108.8
C35 C34 H34B 108.8
O13 C35 C34 110.1(14)
O13 C35 H35A 109.7
O13 C35 H35B 109.7
C34 C35 H35A 109.6
C34 C35 H35B 109.6
H35A C35 H35B 108.2
O17 C36 H36A 110.9
O17 C36 H36B 110.9
H36A C36 H36B 108.9
C37 C36 O17 104.3(13)
C37 C36 H36A 110.9
C37 C36 H36B 110.9
O18 C37 C36 115.1(13)
O18 C37 H37A 108.5
O18 C37 H37B 108.5
C36 C37 H37A 108.5
C36 C37 H37B 108.5
H37A C37 H37B 107.5
O18 C38 H38A 110.8
O18 C38 H38B 110.8
O18 C38 C39 104.8(12)
H38A C38 H38B 108.9
C39 C38 H38A 110.8
C39 C38 H38B 110.8
O19 C39 C38 114.6(13)
O19 C39 H39A 108.6
O19 C39 H39B 108.6
C38 C39 H39A 108.6
C38 C39 H39B 108.6
H39A C39 H39B 107.6
O19 C40 H40A 109.9
O19 C40 H40B 109.9
O19 C40 C41 108.9(14)
H40A C40 H40B 108.3
C41 C40 H40A 109.9
C41 C40 H40B 109.9
O20 C41 C40 110.8(14)
O20 C41 H41A 109.5
O20 C41 H41B 109.5
C40 C41 H41A 109.5
C40 C41 H41B 109.5
H41A C41 H41B 108.1
O20 C42 H42A 110.4
O20 C42 H42B 110.4
O20 C42 C43 106.6(13)
H42A C42 H42B 108.6
C43 C42 H42A 110.4
C43 C42 H42B 110.4
O17 C43 C42 114.6(15)
O17 C43 H43A 108.6
O17 C43 H43B 108.6
C42 C43 H43A 108.6
C42 C43 H43B 108.6
H43A C43 H43B 107.6
C60 O29 Na3 116.0(8)
C60 O29 C67 110.4(10)
C67 O29 Na3 108.2(9)
C61 O30 Na3 107.3(9)
C62 O30 Na3 115.8(7)
C62 O30 C61 106.4(9)
C63 O31 Na3 105.9(8)
C64 O31 Na3 113.8(8)
C64 O31 C63 115.1(10)
C65 O32 Na3 110.1(8)
C66 O32 Na3 116.8(7)
C66 O32 C65 106.6(9)
C68 O33 Na3 113.5(7)
C75 O33 Na3 117.4(7)
C75 O33 C68 108.4(8)
C69 O34 Na3 119.2(7)
C69 O34 C70 110.9(10)
C70 O34 Na3 113.5(8)
C71 O35 Na3 117.6(8)
C71 O35 C72 113.7(9)
C72 O35 Na3 106.6(8)
C73 O36 Na3 115.6(7)
C73 O36 C74 113.8(10)
C74 O36 Na3 111.2(7)
O29 C60 H60A 110.1
O29 C60 H60B 110.1
O29 C60 C61 108.2(10)
H60A C60 H60B 108.4
C61 C60 H60A 110.0
C61 C60 H60B 110.1
O30 C61 C60 112.6(11)
O30 C61 H61A 109.1
O30 C61 H61B 109.1
C60 C61 H61A 109.1
C60 C61 H61B 109.1
H61A C61 H61B 107.8
O30 C62 H62A 111.9
O30 C62 H62B 111.9
O30 C62 C63 99.6(8)
H62A C62 H62B 109.6
C63 C62 H62A 111.8
C63 C62 H62B 111.9
O31 C63 C62 113.9(11)
O31 C63 H63A 108.8
O31 C63 H63B 108.8
C62 C63 H63A 108.8
C62 C63 H63B 108.8
H63A C63 H63B 107.7
O31 C64 H64A 110.8
O31 C64 H64B 110.8
O31 C64 C65 104.8(9)
H64A C64 H64B 108.9
C65 C64 H64A 110.8
C65 C64 H64B 110.8
O32 C65 C64 116.0(11)
O32 C65 H65A 108.3
O32 C65 H65B 108.3
C64 C65 H65A 108.3
C64 C65 H65B 108.3
H65A C65 H65B 107.4
O32 C66 H66A 111.4
O32 C66 H66B 111.4
O32 C66 C67 101.8(8)
H66A C66 H66B 109.3
C67 C66 H66A 111.4
C67 C66 H66B 111.4
O29 C67 C66 113.3(10)
O29 C67 H67A 108.9
O29 C67 H67B 108.9
C66 C67 H67A 108.9
C66 C67 H67B 108.9
H67A C67 H67B 107.7
O33 C68 H68A 109.2
O33 C68 H68B 109.2
O33 C68 C69 112.2(9)
H68A C68 H68B 107.9
C69 C68 H68A 109.2
C69 C68 H68B 109.2
O34 C69 C68 107.6(9)
O34 C69 H69A 110.2
O34 C69 H69B 110.2
C68 C69 H69A 110.2
C68 C69 H69B 110.2
H69A C69 H69B 108.5
O34 C70 H70A 109.9
O34 C70 H70B 109.8
O34 C70 C71 109.1(10)
H70A C70 H70B 108.3
C71 C70 H70A 109.9
C71 C70 H70B 109.8
O35 C71 C70 107.5(9)
O35 C71 H71A 110.2
O35 C71 H71B 110.2
C70 C71 H71A 110.2
C70 C71 H71B 110.2
H71A C71 H71B 108.5
O35 C72 H72A 108.8
O35 C72 H72B 108.8
O35 C72 C73 113.7(10)
H72A C72 H72B 107.7
C73 C72 H72A 108.8
C73 C72 H72B 108.8
O36 C73 C72 105.9(10)
O36 C73 H73A 110.5
O36 C73 H73B 110.6
C72 C73 H73A 110.5
C72 C73 H73B 110.6
H73A C73 H73B 108.7
O36 C74 H74A 109.8
O36 C74 H74B 109.9
O36 C74 C75 109.2(9)
H74A C74 H74B 108.3
C75 C74 H74A 109.8
C75 C74 H74B 109.9
O33 C75 C74 103.3(8)
O33 C75 H75A 111.1
O33 C75 H75B 111.1
C74 C75 H75A 111.1
C74 C75 H75B 111.1
H75A C75 H75B 109.1
C60' O29' Na3 129(2)
C60' O29' C67' 110(3)
C67' O29' Na3 114(2)
C61' O30' C62' 125(3)
C62' O31' Na3 76.9(17)
C63' O31' Na3 129(2)
C63' O31' C62' 52.1(14)
C64' O31' Na3 110(2)
C64' O31' C62' 124(3)
C64' O31' C63' 102(2)
C66' O32' C65' 128(3)
C68' O33' Na3 105(2)
C75' O33' Na3 111.9(16)
C75' O33' C68' 134(3)
C69' O34' Na3 87.5(18)
C69' O34' C70' 127(3)
C70' O34' Na3 71.2(11)
C71' O35' Na3 122(2)
C71' O35' C72' 109(3)
C72' O35' Na3 111(2)
C73' O36' C74' 123(3)
O29' C60' H60C 111.9
O29' C60' H60D 111.9
O29' C60' C61' 99(3)
H60C C60' H60D 109.6
C61' C60' H60C 112.0
C61' C60' H60D 111.9
O30' C61' C60' 101(3)
O30' C61' H61C 111.6
O30' C61' H61D 111.5
C60' C61' H61C 111.6
C60' C61' H61D 111.5
H61C C61' H61D 109.4
O30' C62' O31' 132(4)
O30' C62' C63' 126(3)
C63' C62' O31' 48.8(12)
O31' C63' C62' 79(3)
O31' C63' H63C 115.4
O31' C63' H63D 115.4
C62' C63' H63C 115.4
C62' C63' H63D 115.4
H63C C63' H63D 112.4
Na3 C64' H64C 96.3
Na3 C64' H64D 149.7
O31' C64' Na3 44.3(18)
O31' C64' H64C 108.6
O31' C64' H64D 108.6
O31' C64' C65' 115(3)
H64C C64' H64D 107.6
C65' C64' Na3 80(2)
C65' C64' H64C 108.6
C65' C64' H64D 108.6
O32' C65' C64' 99(3)
O32' C65' H65C 112.0
O32' C65' H65D 112.0
C64' C65' H65C 112.0
C64' C65' H65D 112.0
H65C C65' H65D 109.7
O32' C66' H66C 104.3
O32' C66' H66D 104.3
O32' C66' C67' 132(3)
H66C C66' H66D 105.6
C67' C66' H66C 104.3
C67' C66' H66D 104.3
O29' C67' C66' 83(3)
O29' C67' H67C 114.8
O29' C67' H67D 114.8
C66' C67' H67C 114.8
C66' C67' H67D 114.8
H67C C67' H67D 111.9
O33' C68' H68C 113.8
O33' C68' H68D 113.9
O33' C68' C69' 88.8(13)
H68C C68' H68D 111.1
C69' C68' H68C 113.8
C69' C68' H68D 113.9
O34' C69' C68' 109(3)
O34' C69' H69C 109.9
O34' C69' H69D 109.8
C68' C69' H69C 109.9
C68' C69' H69D 109.9
H69C C69' H69D 108.3
O34' C70' H70C 107.1
O34' C70' H70D 107.0
O34' C70' C71' 121(3)
H70C C70' H70D 106.8
C71' C70' H70C 107.1
C71' C70' H70D 107.1
O35' C71' C70' 92(2)
O35' C71' H71C 113.2
O35' C71' H71D 113.3
C70' C71' H71C 113.3
C70' C71' H71D 113.2
H71C C71' H71D 110.6
O35' C72' H72C 110.0
O35' C72' H72D 110.0
O35' C72' C73' 108(3)
H72C C72' H72D 108.4
C73' C72' H72C 110.1
C73' C72' H72D 110.0
O36' C73' C72' 133(3)
O36' C73' H73C 104.1
O36' C73' H73D 104.1
C72' C73' H73C 104.1
C72' C73' H73D 104.0
H73C C73' H73D 105.5
O36' C74' H74C 110.1
O36' C74' H74D 110.1
O36' C74' C75' 108(3)
H74C C74' H74D 108.4
C75' C74' H74C 110.1
C75' C74' H74D 110.1
O33' C75' C74' 83.3(7)
O33' C75' H75C 114.8
O33' C75' H75D 114.8
C74' C75' H75C 114.7
C74' C75' H75D 114.8
H75C C75' H75D 111.8
O42 C87 C86 111(3)
O42 C87 C88 135(3)
C88 C87 C86 114.2(11)
C87 C86 H86A 109.4
C87 C86 H86B 109.5
C87 C86 H86C 109.5
H86A C86 H86B 109.5
H86A C86 H86C 109.5
H86B C86 H86C 109.5
O40 C81 C80 118(4)
O40 C81 C82 125(4)
C80 C81 C82 116.4(12)
O41 C84 C83 130(2)
O41 C84 C85 113(2)
C85 C84 C83 117.0(11)
C81 C80 H80A 109.5
C81 C80 H80B 109.4
C81 C80 H80C 109.5
H80A C80 H80B 109.5
H80A C80 H80C 109.5
H80B C80 H80C 109.5
C84 C83 H83A 109.5
C84 C83 H83B 109.5
C84 C83 H83C 109.4
H83A C83 H83B 109.5
H83A C83 H83C 109.5
H83B C83 H83C 109.5
C84 C85 H85A 109.4
C84 C85 H85B 109.5
C84 C85 H85C 109.5
H85A C85 H85B 109.5
H85A C85 H85C 109.5
H85B C85 H85C 109.5
C87 C88 H88A 109.5
C87 C88 H88B 109.5
C87 C88 H88C 109.4
H88A C88 H88B 109.5
H88A C88 H88C 109.5
H88B C88 H88C 109.5
C81 C82 H82A 109.4
C81 C82 H82B 109.5
C81 C82 H82C 109.5
H82A C82 H82B 109.5
H82A C82 H82C 109.5
H82B C82 H82C 109.5

loop_
_geom_bond_atom_site_label_1
_geom_bond_atom_site_label_2
_geom_bond_distance
Pt1 Zn1 2.703(2)
Pt1 S1 2.322(5)
Pt1 S2 2.312(5)
Pt1 S3 2.314(5)
Pt1 S4 2.338(6)
Pt2 Zn2 2.7198(7)
Pt2 S6 2.427(8)
Pt2 S7 2.253(8)
Pt2 S8 2.376(12)
Pt2 S9 2.265(10)
Pt2 S6' 2.258(8)
Pt2 S7' 2.411(8)
Pt2 S8' 2.215(10)
Pt2 S9' 2.391(9)
Pt3 Zn3 2.708(2)
Pt3 S11 2.323(5)
Pt3 S12 2.337(5)
Pt3 S13 2.331(5)
Pt3 S14 2.334(5)
Zn1 O1 2.137(12)
Zn1 O2 2.125(13)
Zn1 O3 2.088(10)
Zn1 O4 2.146(9)
Zn1 N1 2.000(13)
Zn2 O5 2.044(15)
Zn2 O6 2.072(16)
Zn2 O7 2.029(13)
Zn2 O8 2.095(14)
Zn2 O5' 2.125(16)
Zn2 O6' 2.160(17)
Zn2 O7' 2.115(15)
Zn2 O8' 2.153(16)
Zn2 N2 2.011(6)
Zn3 O9 2.082(12)
Zn3 O10 2.057(12)
Zn3 O11 2.088(11)
Zn3 O12 2.037(9)
Zn3 N3 2.009(14)
S1 C1 1.655(19)
S2 C3 1.707(18)
S3 C5 1.688(18)
S4 C7 1.697(19)
S5 C9 1.64(2)
S6 C10 1.683(11)
S7 C12 1.763(15)
S8 C16 1.646(15)
S9 C14 1.753(15)
S6' C10 1.801(13)
S7' C12 1.635(16)
S8' C16 1.771(14)
S9' C14 1.642(16)
S10 C18 1.647(7)
S11 C19 1.744(18)
S12 C21 1.727(17)
S13 C23 1.756(14)
S14 C25 1.72(2)
S15 C27 1.637(13)
O1 C1 1.21(2)
O2 C3 1.235(18)
O3 C5 1.294(19)
O4 C7 1.253(19)
O5 C10 1.280(17)
O6 C12 1.205(18)
O7 C14 1.279(17)
O8 C16 1.235(16)
O5' C10 1.253(18)
O6' C12 1.253(19)
O7' C14 1.282(18)
O8' C16 1.270(18)
O9 C19 1.198(19)
O10 C21 1.23(2)
O11 C23 1.283(17)
O12 C25 1.24(2)
N1 C9 1.15(2)
N2 C18 1.156(8)
N3 C27 1.144(18)
C1 C2 1.544(19)
C2 H2A 0.9800
C2 H2B 0.9800
C2 H2C 0.9800
C3 C4 1.48(2)
C4 H4A 0.9800
C4 H4B 0.9800
C4 H4C 0.9800
C5 C6 1.47(2)
C6 H6A 0.9800
C6 H6B 0.9800
C6 H6C 0.9800
C7 C8 1.49(2)
C8 H8A 0.9800
C8 H8B 0.9800
C8 H8C 0.9800
C10 C11 1.55(2)
C11 H11A 0.9800
C11 H11B 0.9800
C11 H11C 0.9800
C12 C13 1.47(2)
C13 H13A 0.9800
C13 H13B 0.9800
C13 H13C 0.9800
C14 C15 1.51(2)
C15 H15A 0.9800
C15 H15B 0.9800
C15 H15C 0.9800
C16 C17 1.48(2)
C17 H17A 0.9800
C17 H17B 0.9800
C17 H17C 0.9800
C19 C20 1.55(2)
C20 H20A 0.9800
C20 H20B 0.9800
C20 H20C 0.9800
C21 C22 1.57(3)
C22 H22A 0.9800
C22 H22B 0.9800
C22 H22C 0.9800
C23 C24 1.46(2)
C24 H24A 0.9800
C24 H24B 0.9800
C24 H24C 0.9800
C25 C26 1.53(3)
C26 H26A 0.9800
C26 H26B 0.9800
C26 H26C 0.9800
Na2 O21 2.519(14)
Na2 O22 2.480(14)
Na2 O23 2.496(13)
Na2 O24 2.462(13)
Na2 O25 2.512(12)
Na2 O26 2.514(13)
Na2 O27 2.493(12)
Na2 O28 2.437(13)
O21 C44 1.43(2)
O21 C51 1.419(19)
O22 C45 1.550(19)
O22 C46 1.45(2)
O23 C47 1.38(2)
O23 C48 1.49(2)
O24 C49 1.52(2)
O24 C50 1.29(2)
O25 C52 1.42(2)
O25 C59 1.454(17)
O26 C53 1.43(2)
O26 C54 1.430(18)
O27 C55 1.35(2)
O27 C56 1.508(19)
O28 C57 1.512(16)
O28 C58 1.37(2)
C44 H44A 0.9900
C44 H44B 0.9900
C44 C45 1.52(2)
C45 H45A 0.9900
C45 H45B 0.9900
C46 H46A 0.9900
C46 H46B 0.9900
C46 C47 1.38(2)
C47 H47A 0.9900
C47 H47B 0.9900
C48 H48A 0.9900
C48 H48B 0.9900
C48 C49 1.43(3)
C49 H49A 0.9900
C49 H49B 0.9900
C50 H50A 0.9900
C50 H50B 0.9900
C50 C51 1.59(2)
C51 H51A 0.9900
C51 H51B 0.9900
C52 H52A 0.9900
C52 H52B 0.9900
C52 C53 1.51(3)
C53 H53A 0.9900
C53 H53B 0.9900
C54 H54A 0.9900
C54 H54B 0.9900
C54 C55 1.57(2)
C55 H55A 0.9900
C55 H55B 0.9900
C56 H56A 0.9900
C56 H56B 0.9900
C56 C57 1.44(2)
C57 H57A 0.9900
C57 H57B 0.9900
C58 H58A 0.9900
C58 H58B 0.9900
C58 C59 1.50(2)
C59 H59A 0.9900
C59 H59B 0.9900
Na3 O29 2.429(14)
Na3 O30 2.583(12)
Na3 O31 2.582(12)
Na3 O32 2.440(11)
Na3 O33 2.438(10)
Na3 O34 2.450(12)
Na3 O35 2.414(12)
Na3 O36 2.424(11)
Na3 O29' 2.39(4)
Na3 O31' 2.31(3)
Na3 O33' 2.68(3)
Na3 O35' 2.44(4)
Na1 O13 2.488(14)
Na1 O14 2.448(13)
Na1 O15 2.479(13)
Na1 O16 2.413(13)
Na1 O17 2.503(14)
Na1 O18 2.386(13)
Na1 O19 2.479(13)
Na1 O20 2.403(13)
O13 C28 1.504(19)
O13 C35 1.33(2)
O14 C29 1.401(18)
O14 C30 1.309(19)
O15 C31 1.40(2)
O15 C32 1.49(2)
O16 C33 1.512(19)
O16 C34 1.398(18)
O17 C36 1.49(2)
O17 C43 1.34(2)
O18 C37 1.450(19)
O18 C38 1.448(19)
O19 C39 1.444(19)
O19 C40 1.40(2)
O20 C41 1.48(2)
O20 C42 1.35(2)
C28 H28A 0.9900
C28 H28B 0.9900
C28 C29 1.54(2)
C29 H29A 0.9900
C29 H29B 0.9900
C30 H30A 0.9900
C30 H30B 0.9900
C30 C31 1.46(3)
C31 H31A 0.9900
C31 H31B 0.9900
C32 H32A 0.9900
C32 H32B 0.9900
C32 C33 1.37(3)
C33 H33A 0.9900
C33 H33B 0.9900
C34 H34A 0.9900
C34 H34B 0.9900
C34 C35 1.52(2)
C35 H35A 0.9900
C35 H35B 0.9900
C36 H36A 0.9900
C36 H36B 0.9900
C36 C37 1.47(2)
C37 H37A 0.9900
C37 H37B 0.9900
C38 H38A 0.9900
C38 H38B 0.9900
C38 C39 1.52(2)
C39 H39A 0.9900
C39 H39B 0.9900
C40 H40A 0.9900
C40 H40B 0.9900
C40 C41 1.51(3)
C41 H41A 0.9900
C41 H41B 0.9900
C42 H42A 0.9900
C42 H42B 0.9900
C42 C43 1.62(2)
C43 H43A 0.9900
C43 H43B 0.9900
O29 C60 1.4495(15)
O29 C67 1.4498(15)
O30 C61 1.4502(15)
O30 C62 1.4496(15)
O31 C63 1.4499(15)
O31 C64 1.4494(15)
O32 C65 1.4501(15)
O32 C66 1.4499(15)
O33 C68 1.4496(15)
O33 C75 1.4495(15)
O34 C69 1.4494(15)
O34 C70 1.4500(15)
O35 C71 1.4494(15)
O35 C72 1.4501(15)
O36 C73 1.431(11)
O36 C74 1.472(11)
C60 H60A 0.9900
C60 H60B 0.9900
C60 C61 1.5201(15)
C61 H61A 0.9900
C61 H61B 0.9900
C62 H62A 0.9900
C62 H62B 0.9900
C62 C63 1.5201(15)
C63 H63A 0.9900
C63 H63B 0.9900
C64 H64A 0.9900
C64 H64B 0.9900
C64 C65 1.5199(15)
C65 H65A 0.9900
C65 H65B 0.9900
C66 H66A 0.9900
C66 H66B 0.9900
C66 C67 1.5200(15)
C67 H67A 0.9900
C67 H67B 0.9900
C68 H68A 0.9900
C68 H68B 0.9900
C68 C69 1.5197(15)
C69 H69A 0.9900
C69 H69B 0.9900
C70 H70A 0.9900
C70 H70B 0.9900
C70 C71 1.5201(15)
C71 H71A 0.9900
C71 H71B 0.9900
C72 H72A 0.9900
C72 H72B 0.9900
C72 C73 1.5203(15)
C73 H73A 0.9900
C73 H73B 0.9900
C74 H74A 0.9900
C74 H74B 0.9900
C74 C75 1.5201(15)
C75 H75A 0.9900
C75 H75B 0.9900
O29' C60' 1.4498(15)
O29' C67' 1.4500(15)
O30' C61' 1.4500(15)
O30' C62' 1.4499(15)
O31' C62' 1.89(5)
O31' C63' 1.4500(15)
O31' C64' 1.4499(15)
O32' C65' 1.4501(15)
O32' C66' 1.4499(15)
O33' C68' 1.4499(15)
O33' C75' 1.4498(15)
O34' C69' 1.4499(15)
O34' C70' 1.4501(15)
O35' C71' 1.23(5)
O35' C72' 1.4500(11)
O36' C73' 1.4499(15)
O36' C74' 1.4499(15)
C60' H60C 0.9900
C60' H60D 0.9900
C60' C61' 1.5200(15)
C61' H61C 0.9900
C61' H61D 0.9900
C62' C63' 1.5200(15)
C63' H63C 0.9900
C63' H63D 0.9900
C64' H64C 0.9900
C64' H64D 0.9900
C64' C65' 1.5200(15)
C65' H65C 0.9900
C65' H65D 0.9900
C66' H66C 0.9900
C66' H66D 0.9900
C66' C67' 1.5199(15)
C67' H67C 0.9900
C67' H67D 0.9900
C68' H68C 0.9900
C68' H68D 0.9900
C68' C69' 1.5200(15)
C69' H69C 0.9900
C69' H69D 0.9900
C70' H70C 0.9900
C70' H70D 0.9900
C70' C71' 1.5199(15)
C71' H71C 0.9900
C71' H71D 0.9900
C72' H72C 0.9900
C72' H72D 0.9900
C72' C73' 1.5200(15)
C73' H73C 0.9900
C73' H73D 0.9900
C74' H74C 0.9900
C74' H74D 0.9900
C74' C75' 1.5199(15)
C75' H75C 0.9900
C75' H75D 0.9900
O42 C87 1.190(11)
O41 C84 1.193(11)
C87 C86 1.56(3)
C87 C88 1.41(3)
C86 H86A 0.9800
C86 H86B 0.9800
C86 H86C 0.9800
C81 O40 1.185(12)
C81 C80 1.43(5)
C81 C82 1.47(5)
C84 C83 1.49(3)
C84 C85 1.48(3)
C80 H80A 0.9800
C80 H80B 0.9800
C80 H80C 0.9800
C83 H83A 0.9800
C83 H83B 0.9800
C83 H83C 0.9800
C85 H85A 0.9800
C85 H85B 0.9800
C85 H85C 0.9800
C88 H88A 0.9800
C88 H88B 0.9800
C88 H88C 0.9800
C82 H82A 0.9800
C82 H82B 0.9800
C82 H82C 0.9800

loop_
_geom_torsion_atom_site_label_1
_geom_torsion_atom_site_label_2
_geom_torsion_atom_site_label_3
_geom_torsion_atom_site_label_4
_geom_torsion
Pt1 S1 C1 O1 10.7(17)
Pt1 S1 C1 C2 -174.6(11)
Pt1 S2 C3 O2 -3.4(17)
Pt1 S2 C3 C4 175.4(12)
Pt1 S3 C5 O3 10.7(15)
Pt1 S3 C5 C6 -163.0(11)
Pt1 S4 C7 O4 11.1(16)
Pt1 S4 C7 C8 176.6(12)
Pt2 S6 C10 C11 -168.3(12)
Pt2 S7 C12 C13 -168.0(14)
Pt2 S8 C16 C17 -175.7(11)
Pt2 S9 C14 C15 -166.8(13)
Pt2 S6' C10 C11 170.4(12)
Pt2 S7' C12 C13 173.4(13)
Pt2 S8' C16 C17 171.3(13)
Pt2 S9' C14 C15 -178.7(12)
Pt3 S11 C19 O9 -16.3(15)
Pt3 S11 C19 C20 169.8(11)
Pt3 S12 C21 O10 0.5(15)
Pt3 S12 C21 C22 170.6(10)
Pt3 S13 C23 O11 -2.0(15)
Pt3 S13 C23 C24 175.9(12)
Pt3 S14 C25 O12 -0.8(17)
Pt3 S14 C25 C26 -179.6(12)
Zn1 O1 C1 S1 9(2)
Zn1 O1 C1 C2 -165.5(11)
Zn1 O2 C3 S2 23(2)
Zn1 O2 C3 C4 -155.5(12)
Zn1 O3 C5 S3 13(2)
Zn1 O3 C5 C6 -173.6(10)
Zn1 O4 C7 S4 10(2)
Zn1 O4 C7 C8 -156.4(11)
Zn2 O5 C10 C11 159.9(16)
Zn2 O6 C12 C13 -172.4(16)
Zn2 O7 C14 C15 -157.5(13)
Zn2 O8 C16 C17 170.6(14)
Zn2 O5' C10 C11 -164.1(15)
Zn2 O6' C12 C13 163.8(15)
Zn2 O7' C14 C15 158.5(14)
Zn2 O8' C16 C17 -155.9(13)
Zn2 N2 C18 S10 155(4)
Zn3 O9 C19 S11 -6(2)
Zn3 O9 C19 C20 167.3(12)
Zn3 O10 C21 S12 -26(2)
Zn3 O10 C21 C22 164.6(11)
Zn3 O11 C23 S13 -24(2)
Zn3 O11 C23 C24 158.1(12)
Zn3 O12 C25 S14 -20(2)
Zn3 O12 C25 C26 158.3(13)
Na2 O21 C44 C45 42.9(14)
Na2 O21 C51 C50 48.6(13)
Na2 O22 C45 C44 48.1(13)
Na2 O22 C46 C47 33.2(19)
Na2 O23 C47 C46 40.0(19)
Na2 O23 C48 C49 41.3(15)
Na2 O24 C49 C48 55.6(13)
Na2 O24 C50 C51 36.4(18)
Na2 O25 C52 C53 54.7(15)
Na2 O25 C59 C58 36.3(15)
Na2 O26 C53 C52 41.1(17)
Na2 O26 C54 C55 50.2(15)
Na2 O27 C55 C54 38.7(16)
Na2 O27 C56 C57 55.1(13)
Na2 O28 C57 C56 44.3(13)
Na2 O28 C58 C59 53.0(14)
O21 C44 C45 O22 -61.5(15)
O22 C46 C47 O23 -52(2)
O23 C48 C49 O24 -67.4(16)
O24 C50 C51 O21 -58.6(18)
O25 C52 C53 O26 -66.5(19)
O26 C54 C55 O27 -60.8(18)
O27 C56 C57 O28 -67.5(15)
O28 C58 C59 O25 -60.4(17)
C44 O21 C51 C50 -79.1(16)
C45 O22 C46 C47 158.0(16)
C46 O22 C45 C44 -77.8(17)
C47 O23 C48 C49 163.7(13)
C48 O23 C47 C46 -82(2)
C49 O24 C50 C51 162.4(13)
C50 O24 C49 C48 -77.1(18)
C51 O21 C44 C45 167.7(12)
C52 O25 C59 C58 162.7(14)
C53 O26 C54 C55 -79.7(18)
C54 O26 C53 C52 169.8(15)
C55 O27 C56 C57 -73.3(16)
C56 O27 C55 C54 162.1(13)
C57 O28 C58 C59 -75.6(16)
C58 O28 C57 C56 172.6(12)
C59 O25 C52 C53 -74.2(18)
Na3 O29 C60 C61 40.5(13)
Na3 O29 C67 C66 52.7(13)
Na3 O30 C61 C60 46.0(13)
Na3 O30 C62 C63 46.1(10)
Na3 O31 C63 C62 57.2(12)
Na3 O31 C64 C65 37.0(13)
Na3 O32 C65 C64 49.6(14)
Na3 O32 C66 C67 40.1(10)
Na3 O33 C68 C69 -45.8(11)
Na3 O33 C75 C74 -41.8(12)
Na3 O34 C69 C68 -28.7(13)
Na3 O34 C70 C71 -45.9(14)
Na3 O35 C71 C70 -37.8(14)
Na3 O35 C72 C73 -52.4(12)
Na3 O36 C73 C72 -32.8(15)
Na3 O36 C74 C75 -52.0(12)
Na3 O29' C60' C61' 32(4)
Na3 O29' C67' C66' 20(3)
Na3 O31' C62' O30' 77(3)
Na3 O31' C62' C63' -178(3)
Na3 O31' C63' C62' 3(4)
Na3 O31' C64' C65' 42(4)
Na3 O33' C68' C69' -67(2)
Na3 O33' C75' C74' -24(3)
Na3 O34' C69' C68' -71(2)
Na3 O34' C70' C71' -86(2)
Na3 O35' C71' C70' -34(5)
Na3 O35' C72' C73' -50(3)
Na3 C64' C65' O32' -68(2)
Na1 O13 C28 C29 55.9(12)
Na1 O13 C35 C34 32.8(16)
Na1 O14 C29 C28 40.1(13)
Na1 O14 C30 C31 50(2)
Na1 O15 C31 C30 32.4(19)
Na1 O15 C32 C33 50.6(19)
Na1 O16 C33 C32 34.3(19)
Na1 O16 C34 C35 43.2(16)
Na1 O17 C36 C37 37.7(14)
Na1 O17 C43 C42 42.3(17)
Na1 O18 C37 C36 52.5(16)
Na1 O18 C38 C39 35.3(15)
Na1 O19 C39 C38 44.3(15)
Na1 O19 C40 C41 37.3(14)
Na1 O20 C41 C40 50.0(15)
Na1 O20 C42 C43 27.0(16)
O13 C28 C29 O14 -64.4(14)
O14 C30 C31 O15 -58(2)
O15 C32 C33 O16 -58(2)
O16 C34 C35 O13 -51.7(19)
O17 C36 C37 O18 -61.2(17)
O18 C38 C39 O19 -52.3(17)
O19 C40 C41 O20 -59.5(17)
O20 C42 C43 O17 -46.5(19)
C28 O13 C35 C34 158.8(13)
C29 O14 C30 C31 -83(2)
C30 O14 C29 C28 169.4(14)
C31 O15 C32 C33 -78(2)
C32 O15 C31 C30 157.6(15)
C33 O16 C34 C35 -87.6(17)
C34 O16 C33 C32 163.4(16)
C35 O13 C28 C29 -75.1(17)
C36 O17 C43 C42 -85.5(17)
C37 O18 C38 C39 162.5(12)
C38 O18 C37 C36 -80.7(17)
C39 O19 C40 C41 162.1(12)
C40 O19 C39 C38 -82.3(16)
C41 O20 C42 C43 160.2(13)
C42 O20 C41 C40 -89.3(17)
C43 O17 C36 C37 164.9(14)
O29 C60 C61 O30 -59.2(16)
O30 C62 C63 O31 -70.5(14)
O31 C64 C65 O32 -59.0(17)
O32 C66 C67 O29 -61.7(14)
O33 C68 C69 O34 47.9(14)
O34 C70 C71 O35 53.7(17)
O35 C72 C73 O36 58.3(16)
O36 C74 C75 O33 60.3(14)
C60 O29 C67 C66 -75.3(16)
C61 O30 C62 C63 165.2(10)
C62 O30 C61 C60 -78.6(15)
C63 O31 C64 C65 159.4(11)
C64 O31 C63 C62 -69.4(16)
C65 O32 C66 C67 163.6(10)
C66 O32 C65 C64 -78.0(15)
C67 O29 C60 C61 164.0(10)
C68 O33 C75 C74 -172.0(9)
C69 O34 C70 C71 91.5(15)
C70 O34 C69 C68 -163.3(9)
C71 O35 C72 C73 78.9(16)
C72 O35 C71 C70 -163.3(11)
C73 O36 C74 C75 80.7(14)
C74 O36 C73 C72 -163.4(10)
C75 O33 C68 C69 86.5(12)
O29' C60' C61' O30' -89(4)
O30' C62' C63' O31' 117(5)
O31' C64' C65' O32' -96(4)
O32' C66' C67' O29' 111(5)
O33' C68' C69' O34' 109(3)
O34' C70' C71' O35' 103(4)
O35' C72' C73' O36' 81(5)
O36' C74' C75' O33' 133(3)
C60' O29' C67' C66' -134(3)
C61' O30' C62' O31' -96(4)
C61' O30' C62' C63' -160(4)
C62' O30' C61' C60' 108(4)
C62' O31' C64' Na3 87(4)
C62' O31' C64' C65' 129(3)
C63' O31' C62' O30' -106(4)
C63' O31' C64' Na3 139(4)
C63' O31' C64' C65' -179(4)
C64' O31' C62' O30' -28(5)
C64' O31' C62' C63' 77(4)
C64' O31' C63' C62' -124(4)
C65' O32' C66' C67' -156(4)
C66' O32' C65' C64' 86(4)
C67' O29' C60' C61' -179(3)
C68' O33' C75' C74' -163(3)
C69' O34' C70' C71' -15(4)
C70' O34' C69' C68' -135(3)
C71' O35' C72' C73' 87(5)
C72' O35' C71' C70' -164(3)
C73' O36' C74' C75' -72(4)
C74' O36' C73' C72' -85(5)
C75' O33' C68' C69' 75(4)

loop_
_twin_individual_id
_twin_individual_mass_fraction_refined
1 0.500(9)
2 0.500(9)
